data_7200640
loop_
_publ_author_name
'Billing, David G.'
'Lemmerer, Andreas'

_publ_section_title
;
 Inorganic--organic hybrid materials incorporating primary cyclic
 ammonium cations: The lead bromide and chloride series
;
_journal_issue 8
_journal_name_full CrystEngComm
_journal_page_first 1549
_journal_paper_doi 10.1039/b819455f
_journal_volume 11
_journal_year 2009
_chemical_absolute_configuration ad
_chemical_formula_moiety 'Cl31 Pb7, 17(C7 H16 N), 2(H2 O)'
_chemical_formula_sum 'C119 H276 Cl31 N17 O2 Pb7'
_chemical_formula_weight 4526.85
_chemical_name_common
;heptadecakis(cycloheptylammonium)hentriacontachloroheptaplumba
te(ii) dihydrate
;
_chemical_name_systematic
;
heptadecakis(cycloheptylammonium)hentriacontachloroheptaplumbate(II) dihydrate
;
_space_group_IT_number 4
_symmetry_cell_setting monoclinic
_symmetry_space_group_name_Hall 'P 2yb'
_symmetry_space_group_name_H-M 'P 1 21 1'
_atom_sites_solution_hydrogens geom
_atom_sites_solution_primary direct
_atom_sites_solution_secondary difmap
_audit_conform_dict_location ftp://ftp.iucr.org/pub/cif_core.dic
_audit_conform_dict_name cif_core.dic
_audit_conform_dict_version 2.3
_audit_creation_date 2006-06-16T09:19:45-00:00
_audit_creation_method 'WinGX routine CIF_UPDATE'
_cell_angle_alpha 90
_cell_angle_beta 94.385(5)
_cell_angle_gamma 90
_cell_formula_units_Z 2
_cell_length_a 12.7667(15)
_cell_length_b 46.043(5)
_cell_length_c 14.9592(15)
_cell_measurement_reflns_used 987
_cell_measurement_temperature 173(2)
_cell_measurement_theta_max 24.939
_cell_measurement_theta_min 2.732
_cell_volume 8767.5(17)
_computing_cell_refinement 'Bruker SAINT+, (Bruker, 1999)'
_computing_data_collection 'Bruker SMART (Bruker, 1998)'
_computing_data_reduction 'Bruker SAINT+, (Bruker, 1999)'
_computing_molecular_graphics
;
Ortep-3 for Windows (Farrugia, 1997) and DIAMOND (Brandenburg, 1999)
;
_computing_publication_material
;
WinGX publication routines (Farrugia, 1999) and PLATON (Spek, 2003)
;
_computing_structure_refinement 'SHELXL-97 (Sheldrick, 1997)'
_computing_structure_solution 'SHELXS-97 (Sheldrick, 1997a)'
_diffrn_ambient_temperature 173(2)
_diffrn_measured_fraction_theta_full 0.989
_diffrn_measured_fraction_theta_max 0.989
_diffrn_measurement_device_type 'CCD area detector'
_diffrn_measurement_method 'phi and omega scans'
_diffrn_radiation_monochromator graphite
_diffrn_radiation_type MoK\a
_diffrn_radiation_wavelength 0.71073
_diffrn_reflns_av_R_equivalents 0.0718
_diffrn_reflns_av_unetI/netI 0.0957
_diffrn_reflns_limit_h_max 15
_diffrn_reflns_limit_h_min -15
_diffrn_reflns_limit_k_max 53
_diffrn_reflns_limit_k_min -53
_diffrn_reflns_limit_l_max 17
_diffrn_reflns_limit_l_min -17
_diffrn_reflns_number 68260
_diffrn_reflns_theta_full 25
_diffrn_reflns_theta_max 25
_diffrn_reflns_theta_min 0.88
_exptl_absorpt_coefficient_mu 7.214
_exptl_absorpt_correction_T_max 0.3113
_exptl_absorpt_correction_T_min 0.1632
_exptl_absorpt_correction_type integration
_exptl_absorpt_process_details 'Bruker XPREP (Bruker, 1999)'
_exptl_crystal_colour colourless
_exptl_crystal_density_diffrn 1.715
_exptl_crystal_density_method 'not measured'
_exptl_crystal_description block
_exptl_crystal_F_000 4452
_exptl_crystal_size_max 0.28
_exptl_crystal_size_mid 0.28
_exptl_crystal_size_min 0.26
_refine_diff_density_max 3.694
_refine_diff_density_min -1.862
_refine_diff_density_rms 0.167
_refine_ls_abs_structure_details 'Flack H D (1983), Acta Cryst. A39, 876-881'
_refine_ls_abs_structure_Flack 0.019(5)
_refine_ls_extinction_method none
_refine_ls_goodness_of_fit_ref 0.933
_refine_ls_hydrogen_treatment constr
_refine_ls_matrix_type full
_refine_ls_number_parameters 1582
_refine_ls_number_reflns 29908
_refine_ls_number_restraints 2955
_refine_ls_restrained_S_all 0.94
_refine_ls_R_factor_all 0.0684
_refine_ls_R_factor_gt 0.0457
_refine_ls_shift/su_max 0.001
_refine_ls_shift/su_mean 0
_refine_ls_structure_factor_coef Fsqd
_refine_ls_weighting_details 'calc w=1/[\s^2^(Fo^2^)+(0.0522P)^2^+0.0000P] where P=(Fo^2^+2Fc^2^)/3'
_refine_ls_weighting_scheme calc
_refine_ls_wR_factor_gt 0.0983
_refine_ls_wR_factor_ref 0.1069
_reflns_number_gt 21702
_reflns_number_total 29908
_reflns_threshold_expression >2sigma(I)
_cod_data_source_file b819455f.txt
_cod_data_source_block 11
_cod_depositor_comments
;
The following automatic conversions were performed:
'_symmetry_cell_setting' value 'Monoclinic' changed to 'monoclinic'
according to '/home/saulius/struct/CIF-dictionaries/cif_core.dic'
dictionary named 'cif_core.dic' version 2.4.1 from 2010-06-29.

Automatic conversion script
Id: cif_fix_enum 1527 2010-12-29 10:47:43Z saulius 
;
_cod_original_cell_volume 8767.6(16)
_cod_original_sg_symbol_H-M P2(1)
_cod_database_code 7200640

loop_
_symmetry_equiv_pos_as_xyz
'x, y, z'
'-x, y+1/2, -z'

loop_
_atom_site_label
_atom_site_type_symbol
_atom_site_fract_x
_atom_site_fract_y
_atom_site_fract_z
_atom_site_U_iso_or_equiv
_atom_site_adp_type
_atom_site_occupancy
_atom_site_symmetry_multiplicity
_atom_site_calc_flag
_atom_site_refinement_flags
_atom_site_disorder_assembly
_atom_site_disorder_group
C1A C 0.6296(12) 0.1531(3) 0.0354(8) 0.049(2) Uani 1 1 d DU . .
H1 H 0.5623 0.1446 0.0083 0.059 Uiso 1 1 calc R . .
C1B C 0.7058(12) 0.1289(3) 0.0575(9) 0.051(2) Uani 1 1 d DU . .
H1B1 H 0.7777 0.137 0.0597 0.062 Uiso 1 1 calc R . .
H1B2 H 0.6995 0.1147 0.0077 0.062 Uiso 1 1 calc R . .
C1C C 0.6938(13) 0.1129(3) 0.1435(8) 0.055(2) Uani 1 1 d DU . .
H1C1 H 0.6181 0.1112 0.1528 0.066 Uiso 1 1 calc R . .
H1C2 H 0.7219 0.0929 0.138 0.066 Uiso 1 1 calc R . .
C1D C 0.7488(13) 0.1271(3) 0.2243(9) 0.057(2) Uani 1 1 d DU . .
H1D1 H 0.7459 0.1136 0.2753 0.069 Uiso 1 1 calc R . .
H1D2 H 0.8237 0.1293 0.2126 0.069 Uiso 1 1 calc R . .
C1E C 0.7112(14) 0.1562(3) 0.2542(9) 0.056(2) Uani 1 1 d DU . .
H1E1 H 0.7636 0.1639 0.3003 0.067 Uiso 1 1 calc R . .
H1E2 H 0.6449 0.1532 0.2832 0.067 Uiso 1 1 calc R . .
C1F C 0.6923(12) 0.1788(3) 0.1826(9) 0.054(2) Uani 1 1 d DU . .
H1F1 H 0.6764 0.1974 0.2117 0.065 Uiso 1 1 calc R . .
H1F2 H 0.7583 0.1815 0.1528 0.065 Uiso 1 1 calc R . .
C1G C 0.6058(11) 0.1725(3) 0.1117(9) 0.051(2) Uani 1 1 d DU . .
H1G1 H 0.5806 0.1913 0.0861 0.061 Uiso 1 1 calc R . .
H1G2 H 0.5468 0.1638 0.1415 0.061 Uiso 1 1 calc R . .
N1 N 0.6776(11) 0.1724(3) -0.0350(9) 0.052(3) Uani 1 1 d U . .
H1A H 0.6329 0.1873 -0.0504 0.079 Uiso 1 1 calc R . .
H1B H 0.6882 0.1616 -0.0845 0.079 Uiso 1 1 calc R . .
H1C H 0.7401 0.1797 -0.0117 0.079 Uiso 1 1 calc R . .
C2A C 0.2689(10) 0.2225(4) 0.1020(9) 0.050(2) Uani 1 1 d DU . .
H2 H 0.2691 0.2442 0.0987 0.061 Uiso 1 1 calc R . .
C2B C 0.1773(10) 0.2139(4) 0.1530(11) 0.057(2) Uani 1 1 d DU . .
H2B1 H 0.1622 0.2301 0.1936 0.069 Uiso 1 1 calc R . .
H2B2 H 0.1153 0.2117 0.1097 0.069 Uiso 1 1 calc R . .
C2C C 0.1883(12) 0.1875(4) 0.2060(10) 0.060(2) Uani 1 1 d DU . .
H2C1 H 0.221 0.1727 0.1691 0.072 Uiso 1 1 calc R . .
H2C2 H 0.1167 0.1806 0.2156 0.072 Uiso 1 1 calc R . .
C2D C 0.2503(10) 0.1881(4) 0.2971(10) 0.058(2) Uani 1 1 d DU . .
H2D1 H 0.2181 0.2029 0.3345 0.07 Uiso 1 1 calc R . .
H2D2 H 0.2415 0.1691 0.3261 0.07 Uiso 1 1 calc R . .
C2E C 0.3662(10) 0.1944(4) 0.2987(10) 0.054(2) Uani 1 1 d DU . .
H2E1 H 0.4025 0.1767 0.28 0.065 Uiso 1 1 calc R . .
H2E2 H 0.3926 0.1988 0.3612 0.065 Uiso 1 1 calc R . .
C2F C 0.3962(12) 0.2194(3) 0.2394(8) 0.051(2) Uani 1 1 d DU . .
H2F1 H 0.4716 0.2239 0.2529 0.061 Uiso 1 1 calc R . .
H2F2 H 0.3556 0.2369 0.2543 0.061 Uiso 1 1 calc R . .
C2G C 0.3767(10) 0.2133(4) 0.1389(8) 0.049(2) Uani 1 1 d DU . .
H2G1 H 0.43 0.2237 0.1063 0.058 Uiso 1 1 calc R . .
H2G2 H 0.3853 0.1922 0.1283 0.058 Uiso 1 1 calc R . .
N2 N 0.2585(10) 0.2115(3) 0.0083(8) 0.047(3) Uani 1 1 d U . .
H2A H 0.1947 0.2167 -0.0182 0.071 Uiso 1 1 calc R . .
H2B H 0.264 0.1918 0.0086 0.071 Uiso 1 1 calc R . .
H2C H 0.3102 0.2192 -0.0229 0.071 Uiso 1 1 calc R . .
C3A C -0.0930(13) 0.2689(3) 0.1659(9) 0.054(2) Uani 1 1 d DU . .
H3 H -0.0211 0.2766 0.1577 0.064 Uiso 1 1 calc R . .
C3B C -0.1635(12) 0.2932(3) 0.1920(10) 0.060(2) Uani 1 1 d DU . .
H3B1 H -0.1809 0.3054 0.1385 0.072 Uiso 1 1 calc R . .
H3B2 H -0.2299 0.2845 0.2096 0.072 Uiso 1 1 calc R . .
C3C C -0.1210(14) 0.3123(3) 0.2659(9) 0.069(3) Uani 1 1 d DU . .
H3C1 H -0.0689 0.3252 0.2407 0.082 Uiso 1 1 calc R . .
H3C2 H -0.1796 0.3248 0.2825 0.082 Uiso 1 1 calc R . .
C3D C -0.0712(15) 0.3003(3) 0.3493(10) 0.075(3) Uani 1 1 d DU . .
H3D1 H -0.0907 0.3132 0.3983 0.09 Uiso 1 1 calc R . .
H3D2 H 0.0056 0.3024 0.346 0.09 Uiso 1 1 calc R . .
C3E C -0.0900(15) 0.2701(3) 0.3788(10) 0.073(3) Uani 1 1 d DU . .
H3E1 H -0.1661 0.2657 0.372 0.087 Uiso 1 1 calc R . .
H3E2 H -0.0654 0.2678 0.4428 0.087 Uiso 1 1 calc R . .
C3F C -0.0304(14) 0.2493(3) 0.3215(9) 0.065(3) Uani 1 1 d DU . .
H3F1 H 0.04 0.2574 0.3136 0.079 Uiso 1 1 calc R . .
H3F2 H -0.0206 0.2306 0.3536 0.079 Uiso 1 1 calc R . .
C3G C -0.0860(14) 0.2438(3) 0.2309(9) 0.058(2) Uani 1 1 d DU . .
H3G1 H -0.1583 0.2373 0.2398 0.07 Uiso 1 1 calc R . .
H3G2 H -0.05 0.2275 0.2026 0.07 Uiso 1 1 calc R . .
N3 N -0.1432(9) 0.2576(3) 0.0766(8) 0.037(2) Uani 1 1 d U . .
H3A H -0.1044 0.2427 0.0572 0.055 Uiso 1 1 calc R . .
H3B H -0.1457 0.2722 0.0354 0.055 Uiso 1 1 calc R . .
H3C H -0.2096 0.2513 0.0841 0.055 Uiso 1 1 calc R . .
C4A C 0.4396(15) 0.0440(3) -0.0470(10) 0.067(2) Uani 1 1 d DU . .
H4 H 0.3661 0.0457 -0.0748 0.081 Uiso 1 1 calc R . .
C4B C 0.4533(14) 0.0135(3) -0.0169(11) 0.070(3) Uani 1 1 d DU . .
H4B1 H 0.3863 0.0068 0.0053 0.084 Uiso 1 1 calc R . .
H4B2 H 0.4667 0.0015 -0.0696 0.084 Uiso 1 1 calc R . .
C4C C 0.5381(13) 0.0080(4) 0.0537(10) 0.073(3) Uani 1 1 d DU . .
H4C1 H 0.5957 0.0222 0.048 0.087 Uiso 1 1 calc R . .
H4C2 H 0.5669 -0.0117 0.0462 0.087 Uiso 1 1 calc R . .
C4D C 0.4969(15) 0.0107(3) 0.1471(10) 0.073(3) Uani 1 1 d DU . .
H4D1 H 0.4298 0 0.1477 0.088 Uiso 1 1 calc R . .
H4D2 H 0.5478 0.0015 0.1917 0.088 Uiso 1 1 calc R . .
C4E C 0.4796(15) 0.0413(4) 0.1742(10) 0.073(3) Uani 1 1 d DU . .
H4E1 H 0.5491 0.0509 0.1834 0.088 Uiso 1 1 calc R . .
H4E2 H 0.4487 0.0411 0.2329 0.088 Uiso 1 1 calc R . .
C4F C 0.4107(14) 0.0599(4) 0.1112(10) 0.069(3) Uani 1 1 d DU . .
H4F1 H 0.3421 0.05 0.0999 0.083 Uiso 1 1 calc R . .
H4F2 H 0.3976 0.0785 0.1419 0.083 Uiso 1 1 calc R . .
C4G C 0.4521(15) 0.0667(3) 0.0227(10) 0.068(3) Uani 1 1 d DU . .
H4G1 H 0.4168 0.0845 -0.0012 0.082 Uiso 1 1 calc R . .
H4G2 H 0.5279 0.0712 0.0332 0.082 Uiso 1 1 calc R . .
N4 N 0.5111(13) 0.0470(4) -0.1222(10) 0.076(4) Uani 1 1 d U . .
H4A H 0.4986 0.0322 -0.1619 0.114 Uiso 1 1 calc R . .
H4B H 0.5792 0.0463 -0.0994 0.114 Uiso 1 1 calc R . .
H4C H 0.4986 0.0642 -0.1506 0.114 Uiso 1 1 calc R . .
C5A C 0.2729(14) 0.2541(3) -0.3150(9) 0.052(2) Uani 1 1 d DU . .
H5 H 0.3476 0.2544 -0.2895 0.063 Uiso 1 1 calc R . .
C5B C 0.2676(14) 0.2310(3) -0.3842(9) 0.052(2) Uani 1 1 d DU . .
H5B1 H 0.1929 0.2258 -0.3976 0.062 Uiso 1 1 calc R . .
H5B2 H 0.304 0.2137 -0.3582 0.062 Uiso 1 1 calc R . .
C5C C 0.3135(13) 0.2380(3) -0.4716(9) 0.056(2) Uani 1 1 d DU . .
H5C1 H 0.38 0.2488 -0.4582 0.067 Uiso 1 1 calc R . .
H5C2 H 0.331 0.2195 -0.5007 0.067 Uiso 1 1 calc R . .
C5D C 0.2447(13) 0.2554(3) -0.5364(9) 0.057(2) Uani 1 1 d DU . .
H5D1 H 0.2805 0.2566 -0.5927 0.069 Uiso 1 1 calc R . .
H5D2 H 0.1795 0.2441 -0.55 0.069 Uiso 1 1 calc R . .
C5E C 0.2130(14) 0.2853(3) -0.5137(9) 0.056(2) Uani 1 1 d DU . .
H5E1 H 0.1592 0.2921 -0.5602 0.068 Uiso 1 1 calc R . .
H5E2 H 0.2748 0.2982 -0.5156 0.068 Uiso 1 1 calc R . .
C5F C 0.1695(12) 0.2884(3) -0.4228(9) 0.056(2) Uani 1 1 d DU . .
H5F1 H 0.1365 0.3077 -0.4191 0.067 Uiso 1 1 calc R . .
H5F2 H 0.1138 0.2736 -0.4176 0.067 Uiso 1 1 calc R . .
C5G C 0.2497(13) 0.2849(3) -0.3457(9) 0.054(2) Uani 1 1 d DU . .
H5G1 H 0.226 0.296 -0.2943 0.064 Uiso 1 1 calc R . .
H5G2 H 0.3161 0.2939 -0.3622 0.064 Uiso 1 1 calc R . .
N5 N 0.2097(11) 0.2461(3) -0.2387(9) 0.050(3) Uani 1 1 d U . .
H5A H 0.2143 0.2605 -0.1969 0.075 Uiso 1 1 calc R . .
H5B H 0.235 0.2293 -0.2134 0.075 Uiso 1 1 calc R . .
H5C H 0.1414 0.2436 -0.2592 0.075 Uiso 1 1 calc R . .
C6A C -0.3228(14) 0.2027(3) -0.3492(10) 0.067(2) Uani 1 1 d DU . .
H6 H -0.2612 0.2105 -0.3115 0.08 Uiso 1 1 calc R . .
C6B C -0.2797(14) 0.1841(4) -0.4186(9) 0.070(3) Uani 1 1 d DU . .
H6B1 H -0.2707 0.1642 -0.3944 0.084 Uiso 1 1 calc RD . .
H6B2 H -0.2091 0.1915 -0.4301 0.084 Uiso 1 1 calc R . .
C6C C -0.3446(15) 0.1826(3) -0.5056(10) 0.070(3) Uani 1 1 d DU . .
H6C1 H -0.4193 0.1806 -0.4931 0.084 Uiso 1 1 calc R . .
H6C2 H -0.3246 0.165 -0.538 0.084 Uiso 1 1 calc R . .
C6D C -0.3340(15) 0.2089(3) -0.5668(10) 0.071(3) Uani 1 1 d DU . .
H6D1 H -0.2581 0.2127 -0.5706 0.085 Uiso 1 1 calc R . .
H6D2 H -0.3634 0.2035 -0.6276 0.085 Uiso 1 1 calc R . .
C6E C -0.3848(15) 0.2365(3) -0.5412(10) 0.069(3) Uani 1 1 d DU . .
H6E1 H -0.4619 0.2338 -0.5491 0.082 Uiso 1 1 calc R . .
H6E2 H -0.3662 0.2518 -0.5839 0.082 Uiso 1 1 calc R . .
C6F C -0.3571(15) 0.2478(3) -0.4462(9) 0.068(3) Uani 1 1 d DU . .
H6F1 H -0.2801 0.2506 -0.4375 0.082 Uiso 1 1 calc R . .
H6F2 H -0.3908 0.267 -0.4397 0.082 Uiso 1 1 calc R . .
C6G C -0.3912(14) 0.2277(4) -0.3741(11) 0.067(3) Uani 1 1 d DU . .
H6G1 H -0.3984 0.2394 -0.3194 0.08 Uiso 1 1 calc R . .
H6G2 H -0.4618 0.2202 -0.3938 0.08 Uiso 1 1 calc R . .
N6 N -0.3754(12) 0.1811(4) -0.2920(9) 0.071(3) Uani 1 1 d U . .
H6A H -0.3306 0.1661 -0.2778 0.106 Uiso 1 1 calc RD . .
H6B H -0.4345 0.1742 -0.3226 0.106 Uiso 1 1 calc R . .
H6C H -0.3928 0.19 -0.2408 0.106 Uiso 1 1 calc R . .
C7A C -0.1708(18) 0.3150(4) -0.2813(10) 0.089(3) Uani 1 1 d DU . .
H7 H -0.2366 0.3032 -0.2883 0.107 Uiso 1 1 calc R . .
C7B C -0.1994(17) 0.3434(4) -0.2422(11) 0.092(3) Uani 1 1 d DU . .
H7B1 H -0.1356 0.3557 -0.2349 0.111 Uiso 1 1 calc R . .
H7B2 H -0.2237 0.3399 -0.1818 0.111 Uiso 1 1 calc R . .
C7C C -0.2836(15) 0.3597(4) -0.2975(12) 0.097(3) Uani 1 1 d DU . .
H7C1 H -0.3403 0.3459 -0.3165 0.116 Uiso 1 1 calc R . .
H7C2 H -0.3138 0.3744 -0.2587 0.116 Uiso 1 1 calc R . .
C7D C -0.2500(18) 0.3748(4) -0.3792(11) 0.101(3) Uani 1 1 d DU . .
H7D1 H -0.3131 0.3846 -0.4075 0.121 Uiso 1 1 calc R . .
H7D2 H -0.2006 0.3903 -0.3578 0.121 Uiso 1 1 calc R . .
C7E C -0.2007(19) 0.3594(4) -0.4513(12) 0.102(3) Uani 1 1 d DU . .
H7E1 H -0.1297 0.3678 -0.455 0.122 Uiso 1 1 calc R . .
H7E2 H -0.2416 0.3642 -0.5083 0.122 Uiso 1 1 calc R . .
C7F C -0.1885(18) 0.3271(4) -0.4481(11) 0.101(3) Uani 1 1 d DU . .
H7F1 H -0.2593 0.3182 -0.4498 0.121 Uiso 1 1 calc R . .
H7F2 H -0.1558 0.3207 -0.5027 0.121 Uiso 1 1 calc R . .
C7G C -0.1266(16) 0.3158(4) -0.3709(10) 0.094(3) Uani 1 1 d DU . .
H7G1 H -0.0611 0.3274 -0.3641 0.113 Uiso 1 1 calc R . .
H7G2 H -0.1063 0.2957 -0.3854 0.113 Uiso 1 1 calc R . .
N7 N -0.0978(12) 0.2997(3) -0.2163(10) 0.067(3) Uani 1 1 d U . .
H7A H -0.1268 0.2984 -0.1627 0.101 Uiso 1 1 calc R . .
H7B H -0.0363 0.3098 -0.209 0.101 Uiso 1 1 calc R . .
H7C H -0.0851 0.2816 -0.237 0.101 Uiso 1 1 calc R . .
C8A C 0.5441(11) 0.3195(2) 0.2096(8) 0.0420(19) Uani 1 1 d DU . .
H8 H 0.6143 0.3201 0.1842 0.05 Uiso 1 1 calc R . .
C8B C 0.5115(11) 0.3504(3) 0.2277(8) 0.044(2) Uani 1 1 d DU . .
H8B1 H 0.5253 0.3624 0.1751 0.052 Uiso 1 1 calc R . .
H8B2 H 0.4348 0.3507 0.2337 0.052 Uiso 1 1 calc R . .
C8C C 0.5662(12) 0.3640(3) 0.3104(8) 0.048(2) Uani 1 1 d DU . .
H8C1 H 0.6397 0.3569 0.3165 0.057 Uiso 1 1 calc R . .
H8C2 H 0.5687 0.3853 0.3012 0.057 Uiso 1 1 calc R . .
C8D C 0.5173(13) 0.3582(3) 0.3969(8) 0.051(2) Uani 1 1 d DU . .
H8D1 H 0.4444 0.3657 0.3907 0.061 Uiso 1 1 calc R . .
H8D2 H 0.556 0.3697 0.4445 0.061 Uiso 1 1 calc R . .
C8E C 0.5133(13) 0.3268(3) 0.4291(8) 0.050(2) Uani 1 1 d DU . .
H8E1 H 0.4664 0.326 0.4788 0.06 Uiso 1 1 calc R . .
H8E2 H 0.5846 0.3214 0.4544 0.06 Uiso 1 1 calc R . .
C8F C 0.4765(11) 0.3035(3) 0.3602(9) 0.048(2) Uani 1 1 d DU . .
H8F1 H 0.4672 0.2849 0.3916 0.057 Uiso 1 1 calc R . .
H8F2 H 0.4073 0.3093 0.3311 0.057 Uiso 1 1 calc R . .
C8G C 0.5524(11) 0.2991(3) 0.2891(8) 0.044(2) Uani 1 1 d DU . .
H8G1 H 0.5437 0.279 0.2663 0.053 Uiso 1 1 calc R . .
H8G2 H 0.6245 0.3007 0.3182 0.053 Uiso 1 1 calc R . .
N8 N 0.4658(9) 0.3073(3) 0.1385(8) 0.036(2) Uani 1 1 d U . .
H8A H 0.4605 0.3194 0.0904 0.053 Uiso 1 1 calc R . .
H8B H 0.402 0.3055 0.1612 0.053 Uiso 1 1 calc R . .
H8C H 0.4878 0.2895 0.1211 0.053 Uiso 1 1 calc R . .
C9A C 0.3613(11) -0.0747(3) -0.1486(9) 0.049(2) Uani 1 1 d DU . .
H9 H 0.4093 -0.0856 -0.1863 0.059 Uiso 1 1 calc R . .
C9B C 0.4120(10) -0.0717(3) -0.0559(8) 0.051(2) Uani 1 1 d DU . .
H9B1 H 0.4613 -0.0551 -0.0558 0.061 Uiso 1 1 calc R . .
H9B2 H 0.4547 -0.0894 -0.0427 0.061 Uiso 1 1 calc R . .
C9C C 0.3435(12) -0.0674(3) 0.0204(9) 0.054(2) Uani 1 1 d DU . .
H9C1 H 0.2827 -0.0552 -0.0008 0.065 Uiso 1 1 calc R . .
H9C2 H 0.384 -0.0566 0.0688 0.065 Uiso 1 1 calc R . .
C9D C 0.3028(12) -0.0954(3) 0.0590(9) 0.058(2) Uani 1 1 d DU . .
H9D1 H 0.3617 -0.1093 0.0685 0.07 Uiso 1 1 calc R . .
H9D2 H 0.2761 -0.0912 0.1181 0.07 Uiso 1 1 calc R . .
C9E C 0.2165(12) -0.1091(3) -0.0011(9) 0.060(2) Uani 1 1 d DU . .
H9E1 H 0.1547 -0.0961 -0.0042 0.072 Uiso 1 1 calc R . .
H9E2 H 0.1958 -0.1276 0.0265 0.072 Uiso 1 1 calc R . .
C9F C 0.2451(13) -0.1153(3) -0.0954(9) 0.058(2) Uani 1 1 d DU . .
H9F1 H 0.3131 -0.1257 -0.0918 0.07 Uiso 1 1 calc R . .
H9F2 H 0.1915 -0.1285 -0.1242 0.07 Uiso 1 1 calc R . .
C9G C 0.2539(11) -0.0894(3) -0.1545(10) 0.053(2) Uani 1 1 d DU . .
H9G1 H 0.2008 -0.075 -0.1393 0.064 Uiso 1 1 calc R . .
H9G2 H 0.2365 -0.0955 -0.2174 0.064 Uiso 1 1 calc R . .
N9 N 0.3416(9) -0.0439(2) -0.1888(8) 0.037(2) Uani 1 1 d U . .
H9A H 0.3099 -0.0454 -0.2452 0.056 Uiso 1 1 calc R . .
H9B H 0.4039 -0.0344 -0.191 0.056 Uiso 1 1 calc R . .
H9C H 0.2993 -0.0337 -0.1538 0.056 Uiso 1 1 calc R . .
N10 N 0.3792(10) 0.3435(2) -0.1761(7) 0.064(3) Uani 1 1 d U . .
H10A H 0.3585 0.3292 -0.2153 0.096 Uiso 1 1 calc R . .
H10B H 0.3323 0.345 -0.1335 0.096 Uiso 1 1 calc R . .
H10C H 0.4438 0.3392 -0.1494 0.096 Uiso 1 1 calc R . .
C10A C 0.3839(10) 0.3700(2) -0.2224(7) 0.092(3) Uani 1 1 d DU . .
H10 H 0.459 0.3662 -0.2333 0.11 Uiso 1 1 calc R . .
C10B C 0.415(2) 0.3959(3) -0.1689(11) 0.093(3) Uani 1 1 d DU . .
H10N H 0.4848 0.3918 -0.1378 0.112 Uiso 1 1 calc R . .
H10O H 0.3649 0.3978 -0.1219 0.112 Uiso 1 1 calc R . .
C10C C 0.4218(18) 0.4247(3) -0.2131(12) 0.095(3) Uani 1 1 d DU . .
H10D H 0.4556 0.4382 -0.168 0.114 Uiso 1 1 calc R . .
H10E H 0.3489 0.4317 -0.2264 0.114 Uiso 1 1 calc R . .
C10D C 0.4772(18) 0.4284(4) -0.2971(10) 0.096(3) Uani 1 1 d DU . .
H10F H 0.4802 0.4495 -0.3079 0.115 Uiso 1 1 calc R . .
H10G H 0.5505 0.422 -0.282 0.115 Uiso 1 1 calc R . .
C10E C 0.445(2) 0.4151(3) -0.3845(12) 0.097(3) Uani 1 1 d DU . .
H10H H 0.5038 0.4175 -0.4232 0.116 Uiso 1 1 calc R . .
H10I H 0.3853 0.4266 -0.412 0.116 Uiso 1 1 calc R . .
C10F C 0.4134(18) 0.3843(4) -0.3886(12) 0.097(3) Uani 1 1 d DU . .
H10J H 0.4791 0.3731 -0.3928 0.116 Uiso 1 1 calc R . .
H10K H 0.3721 0.3818 -0.4468 0.116 Uiso 1 1 calc R . .
C10G C 0.3542(17) 0.3689(4) -0.3215(8) 0.096(3) Uani 1 1 d DU . .
H10L H 0.3529 0.3482 -0.3386 0.115 Uiso 1 1 calc R . .
H10M H 0.2808 0.3759 -0.3301 0.115 Uiso 1 1 calc R . .
C11A C 0.8024(14) 0.0272(3) -0.5287(9) 0.055(2) Uani 1 1 d DU . .
H11 H 0.7284 0.0224 -0.5168 0.066 Uiso 1 1 calc R . .
C11B C 0.7989(14) 0.0518(3) -0.5957(9) 0.060(2) Uani 1 1 d DU . .
H11N H 0.7648 0.0688 -0.5696 0.073 Uiso 1 1 calc R . .
H11O H 0.8717 0.0575 -0.6065 0.073 Uiso 1 1 calc R . .
C11C C 0.7411(14) 0.0445(4) -0.6835(9) 0.069(3) Uani 1 1 d DU . .
H11D H 0.7189 0.0628 -0.7139 0.083 Uiso 1 1 calc R . .
H11E H 0.6766 0.0337 -0.6714 0.083 Uiso 1 1 calc R . .
C11D C 0.8010(16) 0.0268(3) -0.7465(10) 0.076(3) Uani 1 1 d DU . .
H11F H 0.7615 0.0275 -0.806 0.091 Uiso 1 1 calc R . .
H11G H 0.8688 0.0368 -0.7526 0.091 Uiso 1 1 calc R . .
C11E C 0.8240(16) -0.0038(3) -0.7255(10) 0.078(3) Uani 1 1 d DU . .
H11H H 0.9005 -0.0068 -0.7285 0.093 Uiso 1 1 calc R . .
H11I H 0.7882 -0.0158 -0.7737 0.093 Uiso 1 1 calc R . .
C11F C 0.7941(14) -0.0158(4) -0.6366(9) 0.073(3) Uani 1 1 d DU . .
H11J H 0.7176 -0.0134 -0.6322 0.087 Uiso 1 1 calc R . .
H11K H 0.8105 -0.0368 -0.6332 0.087 Uiso 1 1 calc R . .
C11G C 0.8531(13) -0.0002(3) -0.5591(10) 0.063(2) Uani 1 1 d DU . .
H11L H 0.8617 -0.0137 -0.5076 0.075 Uiso 1 1 calc R . .
H11M H 0.9242 0.0047 -0.5768 0.075 Uiso 1 1 calc R . .
N11 N 0.8585(10) 0.0381(3) -0.4404(8) 0.045(3) Uani 1 1 d U . .
H11A H 0.8269 0.0547 -0.4229 0.068 Uiso 1 1 calc R . .
H11B H 0.9271 0.0418 -0.4487 0.068 Uiso 1 1 calc R . .
H11C H 0.8547 0.0243 -0.3973 0.068 Uiso 1 1 calc R . .
C12A C 0.2284(16) -0.0237(4) -0.5989(11) 0.092(3) Uani 1 1 d DU . .
H12 H 0.2881 -0.0366 -0.6128 0.11 Uiso 1 1 calc R . .
C12B C 0.1407(16) -0.0431(4) -0.5839(11) 0.096(3) Uani 1 1 d DU . .
H12N H 0.0906 -0.0322 -0.5491 0.115 Uiso 1 1 calc R . .
H12O H 0.1683 -0.0593 -0.5458 0.115 Uiso 1 1 calc R . .
C12C C 0.0808(16) -0.0557(5) -0.6636(11) 0.098(3) Uani 1 1 d DU . .
H12D H 0.0168 -0.0437 -0.6755 0.117 Uiso 1 1 calc R . .
H12E H 0.0573 -0.0752 -0.6464 0.117 Uiso 1 1 calc R . .
C12D C 0.1303(18) -0.0589(4) -0.7511(11) 0.099(3) Uani 1 1 d DU . .
H12F H 0.1998 -0.0681 -0.7382 0.119 Uiso 1 1 calc R . .
H12G H 0.0867 -0.0726 -0.7889 0.119 Uiso 1 1 calc R . .
C12E C 0.1461(17) -0.0322(4) -0.8057(11) 0.098(3) Uani 1 1 d DU . .
H12H H 0.162 -0.0381 -0.8669 0.118 Uiso 1 1 calc R . .
H12I H 0.0802 -0.0208 -0.8108 0.118 Uiso 1 1 calc R . .
C12F C 0.2324(16) -0.0138(4) -0.7660(11) 0.096(3) Uani 1 1 d DU . .
H12J H 0.2422 0.0026 -0.8074 0.116 Uiso 1 1 calc R . .
H12K H 0.298 -0.0254 -0.7624 0.116 Uiso 1 1 calc R . .
C12G C 0.2180(18) -0.0014(4) -0.6737(10) 0.095(3) Uani 1 1 d DU . .
H12L H 0.2708 0.0141 -0.6607 0.114 Uiso 1 1 calc R . .
H12M H 0.1476 0.0076 -0.6745 0.114 Uiso 1 1 calc R . .
N12 N 0.2617(12) -0.0094(3) -0.5085(10) 0.066(3) Uani 1 1 d U . .
H12A H 0.3171 0.0027 -0.5149 0.099 Uiso 1 1 calc R . .
H12B H 0.2808 -0.0234 -0.4674 0.099 Uiso 1 1 calc R . .
H12C H 0.207 0.001 -0.4895 0.099 Uiso 1 1 calc R . .
C13A C 0.8907(14) -0.0158(3) -0.0785(9) 0.061(2) Uani 1 1 d DU . .
H13 H 0.9576 -0.0044 -0.0779 0.073 Uiso 1 1 calc R . .
C13B C 0.8603(13) -0.0138(3) 0.0177(9) 0.062(2) Uani 1 1 d DU . .
H13N H 0.9249 -0.0144 0.0587 0.074 Uiso 1 1 calc R . .
H13O H 0.8257 0.0052 0.0262 0.074 Uiso 1 1 calc R . .
C13C C 0.7872(12) -0.0379(3) 0.0432(11) 0.067(2) Uani 1 1 d DU . .
H13D H 0.7413 -0.0305 0.0886 0.08 Uiso 1 1 calc R . .
H13E H 0.7417 -0.0437 -0.0104 0.08 Uiso 1 1 calc R . .
C13D C 0.8465(14) -0.0643(3) 0.0807(11) 0.072(3) Uani 1 1 d DU . .
H13F H 0.8979 -0.0578 0.1294 0.086 Uiso 1 1 calc R . .
H13G H 0.7959 -0.0773 0.1077 0.086 Uiso 1 1 calc R . .
C13E C 0.9030(14) -0.0813(3) 0.0159(11) 0.073(3) Uani 1 1 d DU . .
H13H H 0.8501 -0.0927 -0.021 0.087 Uiso 1 1 calc R . .
H13I H 0.9484 -0.0954 0.0506 0.087 Uiso 1 1 calc R . .
C13F C 0.9703(13) -0.0658(3) -0.0472(11) 0.071(3) Uani 1 1 d DU . .
H13J H 1.0255 -0.0551 -0.0104 0.085 Uiso 1 1 calc R . .
H13K H 1.0061 -0.0807 -0.0814 0.085 Uiso 1 1 calc R . .
C13G C 0.9198(15) -0.0451(3) -0.1124(10) 0.065(2) Uani 1 1 d DU . .
H13L H 0.8551 -0.0543 -0.14 0.078 Uiso 1 1 calc R . .
H13M H 0.9676 -0.0421 -0.1606 0.078 Uiso 1 1 calc R . .
N13 N 0.8177(11) 0.0002(3) -0.1427(9) 0.056(3) Uani 1 1 d U . .
H13A H 0.8027 0.0178 -0.1192 0.084 Uiso 1 1 calc R . .
H13B H 0.7574 -0.0102 -0.1531 0.084 Uiso 1 1 calc R . .
H13C H 0.8483 0.0028 -0.1951 0.084 Uiso 1 1 calc R . .
C14A C 0.0820(13) 0.1439(3) -0.4009(9) 0.058(2) Uani 1 1 d DU . .
H14 H 0.1502 0.1517 -0.3735 0.07 Uiso 1 1 calc R . .
C14B C 0.1081(13) 0.1241(4) -0.4728(10) 0.059(2) Uani 1 1 d DU . .
H14N H 0.1297 0.1053 -0.445 0.071 Uiso 1 1 calc R . .
H14O H 0.17 0.1321 -0.5004 0.071 Uiso 1 1 calc R . .
C14C C 0.0245(13) 0.1182(3) -0.5462(10) 0.058(2) Uani 1 1 d DU . .
H14D H -0.0439 0.1161 -0.5197 0.069 Uiso 1 1 calc R . .
H14E H 0.04 0.0995 -0.5754 0.069 Uiso 1 1 calc R . .
C14D C 0.0152(15) 0.1418(3) -0.6167(9) 0.059(2) Uani 1 1 d DU . .
H14F H 0.0861 0.1455 -0.6368 0.071 Uiso 1 1 calc R . .
H14G H -0.0288 0.1343 -0.6691 0.071 Uiso 1 1 calc R . .
C14E C -0.0300(14) 0.1705(3) -0.5903(10) 0.060(2) Uani 1 1 d DU . .
H14H H -0.104 0.1674 -0.5769 0.072 Uiso 1 1 calc R . .
H14I H -0.0303 0.1838 -0.6421 0.072 Uiso 1 1 calc R . .
C14F C 0.0278(14) 0.1850(3) -0.5100(9) 0.059(2) Uani 1 1 d DU . .
H14J H 0.0025 0.2053 -0.5059 0.071 Uiso 1 1 calc R . .
H14K H 0.1037 0.1857 -0.5194 0.071 Uiso 1 1 calc R . .
C14G C 0.0132(13) 0.1695(3) -0.4210(9) 0.058(2) Uani 1 1 d DU . .
H14L H 0.0256 0.1837 -0.3717 0.069 Uiso 1 1 calc R . .
H14M H -0.0609 0.1631 -0.4213 0.069 Uiso 1 1 calc R . .
N14 N 0.0359(11) 0.1264(3) -0.3302(9) 0.058(3) Uani 1 1 d U . .
H14A H 0.0187 0.1383 -0.2851 0.087 Uiso 1 1 calc R . .
H14B H 0.0837 0.1131 -0.3083 0.087 Uiso 1 1 calc R . .
H14C H -0.0227 0.1172 -0.354 0.087 Uiso 1 1 calc R . .
C15A C 0.0374(15) 0.0957(3) -0.0138(10) 0.065(2) Uani 1 1 d DU . .
H15 H -0.0238 0.0871 -0.0503 0.078 Uiso 1 1 calc R . .
C15B C 0.1098(14) 0.0711(3) 0.0111(11) 0.068(3) Uani 1 1 d DU . .
H15N H 0.178 0.0791 0.0357 0.082 Uiso 1 1 calc R . .
H15O H 0.1226 0.06 -0.0438 0.082 Uiso 1 1 calc R . .
C15C C 0.0693(15) 0.0503(3) 0.0791(10) 0.070(3) Uani 1 1 d DU . .
H15D H -0.0077 0.0485 0.0671 0.084 Uiso 1 1 calc R . .
H15E H 0.1003 0.0309 0.07 0.084 Uiso 1 1 calc R . .
C15D C 0.0928(16) 0.0589(3) 0.1761(10) 0.072(3) Uani 1 1 d DU . .
H15F H 0.0694 0.0428 0.2138 0.086 Uiso 1 1 calc R . .
H15G H 0.17 0.0604 0.1875 0.086 Uiso 1 1 calc R . .
C15E C 0.0458(16) 0.0862(3) 0.2077(11) 0.073(3) Uani 1 1 d DU . .
H15H H 0.0784 0.0907 0.2683 0.087 Uiso 1 1 calc R . .
H15I H -0.03 0.0829 0.2133 0.087 Uiso 1 1 calc R . .
C15F C 0.0576(15) 0.1129(3) 0.1478(10) 0.070(3) Uani 1 1 d DU . .
H15J H 0.0384 0.1304 0.1812 0.084 Uiso 1 1 calc R . .
H15K H 0.1323 0.1148 0.1353 0.084 Uiso 1 1 calc R . .
C15G C -0.0077(14) 0.1119(4) 0.0612(10) 0.067(3) Uani 1 1 d DU . .
H15L H -0.0217 0.1321 0.0411 0.08 Uiso 1 1 calc R . .
H15M H -0.0761 0.103 0.072 0.08 Uiso 1 1 calc R . .
N15 N 0.0908(12) 0.1163(3) -0.0767(10) 0.063(3) Uani 1 1 d U . .
H15A H 0.117 0.1059 -0.1217 0.095 Uiso 1 1 calc R . .
H15B H 0.1442 0.1259 -0.0453 0.095 Uiso 1 1 calc R . .
H15C H 0.0431 0.1294 -0.1004 0.095 Uiso 1 1 calc R . .
C16A C 0.1223(11) 0.3681(3) 0.2982(9) 0.048(2) Uani 1 1 d DU . .
H16 H 0.075 0.3507 0.2951 0.058 Uiso 1 1 calc R . .
C16B C 0.1941(10) 0.3648(3) 0.3817(8) 0.051(2) Uani 1 1 d DU . .
H16N H 0.243 0.3815 0.3857 0.062 Uiso 1 1 calc R . .
H16O H 0.2367 0.347 0.3758 0.062 Uiso 1 1 calc R . .
C16C C 0.1411(12) 0.3629(3) 0.4682(9) 0.053(2) Uani 1 1 d DU . .
H16D H 0.1908 0.3539 0.5141 0.064 Uiso 1 1 calc R . .
H16E H 0.0798 0.3498 0.4588 0.064 Uiso 1 1 calc R . .
C16D C 0.1040(12) 0.3913(3) 0.5049(9) 0.056(2) Uani 1 1 d DU . .
H16F H 0.072 0.387 0.5617 0.067 Uiso 1 1 calc R . .
H16G H 0.1671 0.4033 0.5206 0.067 Uiso 1 1 calc R . .
C16E C 0.0274(12) 0.4099(3) 0.4492(9) 0.056(2) Uani 1 1 d DU . .
H16H H -0.0302 0.4151 0.4868 0.067 Uiso 1 1 calc R . .
H16I H 0.0638 0.4282 0.4354 0.067 Uiso 1 1 calc R . .
C16F C -0.0214(11) 0.3980(3) 0.3628(9) 0.051(2) Uani 1 1 d DU . .
H16J H -0.0789 0.4111 0.3403 0.062 Uiso 1 1 calc R . .
H16K H -0.0532 0.3789 0.3748 0.062 Uiso 1 1 calc R . .
C16G C 0.0528(11) 0.3942(3) 0.2907(9) 0.051(2) Uani 1 1 d DU . .
H16L H 0.0109 0.3934 0.2323 0.061 Uiso 1 1 calc R . .
H16M H 0.0979 0.4117 0.2902 0.061 Uiso 1 1 calc R . .
N16 N 0.1835(10) 0.3669(3) 0.2166(8) 0.048(3) Uani 1 1 d U . .
H16A H 0.2278 0.3514 0.2206 0.071 Uiso 1 1 calc R . .
H16B H 0.2216 0.3836 0.2129 0.071 Uiso 1 1 calc R . .
H16C H 0.1384 0.3652 0.1668 0.071 Uiso 1 1 calc R . .
C17A C 0.4464(10) 0.0749(4) -0.4714(9) 0.054(2) Uani 1 1 d DU . .
H17 H 0.4568 0.0533 -0.4685 0.065 Uiso 1 1 calc R . .
C17B C 0.3383(11) 0.0796(4) -0.5120(9) 0.055(2) Uani 1 1 d DU . .
H17L H 0.2925 0.0656 -0.4832 0.066 Uiso 1 1 calc R . .
H17M H 0.317 0.0992 -0.4933 0.066 Uiso 1 1 calc R . .
C17C C 0.3117(12) 0.0776(4) -0.6086(9) 0.057(2) Uani 1 1 d DU . .
H17J H 0.2345 0.0754 -0.6181 0.069 Uiso 1 1 calc R . .
H17K H 0.3432 0.0595 -0.63 0.069 Uiso 1 1 calc R . .
C17D C 0.3435(12) 0.1019(4) -0.6676(11) 0.065(3) Uani 1 1 d DU . .
H17H H 0.3196 0.0968 -0.7302 0.078 Uiso 1 1 calc R . .
H17I H 0.3041 0.1195 -0.6518 0.078 Uiso 1 1 calc R . .
C17E C 0.4573(11) 0.1099(4) -0.6658(10) 0.067(3) Uani 1 1 d DU . .
H17F H 0.4601 0.13 -0.6891 0.081 Uiso 1 1 calc R . .
H17G H 0.4888 0.0973 -0.7101 0.081 Uiso 1 1 calc R . .
C17F C 0.5296(13) 0.1090(4) -0.5821(10) 0.069(3) Uani 1 1 d DU . .
H17D H 0.6013 0.1109 -0.6024 0.082 Uiso 1 1 calc R . .
H17E H 0.516 0.1271 -0.5495 0.082 Uiso 1 1 calc R . .
C17G C 0.5370(11) 0.0868(4) -0.5158(10) 0.062(2) Uani 1 1 d DU . .
H17N H 0.5874 0.0939 -0.4671 0.074 Uiso 1 1 calc R . .
H17O H 0.571 0.07 -0.5432 0.074 Uiso 1 1 calc R . .
N17 N 0.4548(10) 0.0858(3) -0.3732(8) 0.044(3) Uani 1 1 d U . .
H17A H 0.5216 0.0831 -0.3487 0.067 Uiso 1 1 calc R . .
H17B H 0.4094 0.0756 -0.3411 0.067 Uiso 1 1 calc R . .
H17C H 0.4384 0.105 -0.3721 0.067 Uiso 1 1 calc R . .
O1 O 0.8380(7) 0.3071(2) -0.0378(6) 0.037(2) Uani 1 1 d . . .
H1AA H 0.7734 0.3116 -0.0382 0.044 Uiso 1 1 d R . .
H1AB H 0.883 0.3207 -0.0335 0.044 Uiso 1 1 d R . .
O2 O 0.8765(8) -0.0104(2) -0.3185(7) 0.046(3) Uani 1 1 d D . .
H2AA H 0.8302 -0.0218 -0.3429 0.055 Uiso 1 1 d RD . .
H2AB H 0.9413 -0.0145 -0.32 0.055 Uiso 1 1 d RD . .
Pb1 Pb 0.16170(4) 0.028922(12) -0.26790(5) 0.03804(16) Uani 1 1 d U . .
Pb2 Pb 0.54726(4) -0.015688(12) -0.37747(4) 0.02683(13) Uani 1 1 d U . .
Pb3 Pb 0.76903(4) 0.089429(11) -0.21904(4) 0.02503(13) Uani 1 1 d U . .
Pb4 Pb 0.35880(5) 0.148808(14) -0.18214(4) 0.02635(11) Uani 1 1 d U . .
Pb5 Pb -0.05260(4) 0.208352(11) -0.14735(4) 0.02487(13) Uani 1 1 d U . .
Pb6 Pb 0.16953(4) 0.313471(12) 0.00236(4) 0.02943(14) Uani 1 1 d U . .
Pb7 Pb 0.55505(4) 0.268849(12) -0.10338(4) 0.03145(14) Uani 1 1 d U . .
Cl1 Cl 0.1894(4) 0.00285(10) -0.0988(3) 0.0582(11) Uani 1 1 d U . .
Cl2 Cl 0.1052(3) 0.04267(9) -0.4599(3) 0.0487(9) Uani 1 1 d U . .
Cl3 Cl 0.5888(3) -0.02841(8) -0.1813(3) 0.0386(8) Uani 1 1 d U . .
Cl4 Cl 0.4985(3) 0.00264(9) -0.5529(3) 0.0400(8) Uani 1 1 d U . .
Cl5 Cl 0.7573(3) 0.05954(9) -0.0525(3) 0.0450(9) Uani 1 1 d U . .
Cl6 Cl 0.7929(3) 0.10700(9) -0.3982(3) 0.0402(8) Uani 1 1 d U . .
Cl7 Cl 0.3187(3) 0.14243(9) 0.0043(3) 0.0441(9) Uani 1 1 d U . .
Cl8 Cl 0.3977(3) 0.15563(8) -0.3679(3) 0.0398(8) Uani 1 1 d U . .
Cl9 Cl -0.0744(3) 0.19034(8) 0.0311(3) 0.0366(8) Uani 1 1 d U . .
Cl10 Cl -0.0382(3) 0.23958(8) -0.3126(3) 0.0402(8) Uani 1 1 d U . .
Cl11 Cl 0.2289(3) 0.29802(8) 0.1925(3) 0.0356(7) Uani 1 1 d U . .
Cl12 Cl 0.1285(3) 0.33253(9) -0.1771(3) 0.0492(9) Uani 1 1 d U . .
Cl13 Cl 0.6080(3) 0.25260(8) 0.0831(3) 0.0405(8) Uani 1 1 d U . .
Cl14 Cl 0.5219(4) 0.29677(10) -0.2696(3) 0.0523(10) Uani 1 1 d U . .
Cl15 Cl 0.1203(3) -0.02567(8) -0.3271(3) 0.0423(9) Uani 1 1 d U . .
Cl16 Cl 0.3692(3) 0.02183(8) -0.3024(3) 0.0342(7) Uani 1 1 d U . .
Cl17 Cl 0.4008(3) -0.05740(8) -0.3922(3) 0.0368(8) Uani 1 1 d U . .
Cl18 Cl 0.7065(3) -0.05222(8) -0.4111(3) 0.0426(9) Uani 1 1 d U . .
Cl19 Cl 0.6581(3) 0.04443(8) -0.3013(3) 0.0331(7) Uani 1 1 d U . .
Cl20 Cl 0.9593(3) 0.06163(10) -0.2323(3) 0.0452(10) Uani 1 1 d U . .
Cl21 Cl 0.5594(3) 0.11858(9) -0.1818(3) 0.0372(8) Uani 1 1 d U . .
Cl22 Cl 0.2498(3) 0.09456(8) -0.2290(3) 0.0416(8) Uani 1 1 d U . .
Cl23 Cl 0.4636(3) 0.20395(9) -0.1373(3) 0.0438(8) Uani 1 1 d U . .
Cl24 Cl 0.1568(3) 0.17873(9) -0.1814(3) 0.0391(8) Uani 1 1 d U . .
Cl25 Cl -0.1440(4) 0.14953(10) -0.1838(3) 0.0461(8) Uani 1 1 d U . .
Cl26 Cl -0.2406(3) 0.23682(10) -0.1335(3) 0.0436(9) Uani 1 1 d U . .
Cl27 Cl 0.0589(3) 0.25439(8) -0.0642(3) 0.0362(7) Uani 1 1 d U . .
Cl28 Cl 0.0115(3) 0.34634(9) 0.0625(3) 0.0441(9) Uani 1 1 d U . .
Cl29 Cl 0.3126(3) 0.35584(8) 0.0295(2) 0.0335(7) Uani 1 1 d U . .
Cl30 Cl 0.3486(3) 0.27678(8) -0.0656(3) 0.0364(7) Uani 1 1 d U . .
Cl31 Cl 0.5955(3) 0.32374(8) -0.0397(3) 0.0360(8) Uani 1 1 d U . .

loop_
_atom_site_aniso_label
_atom_site_aniso_U_11
_atom_site_aniso_U_22
_atom_site_aniso_U_33
_atom_site_aniso_U_23
_atom_site_aniso_U_13
_atom_site_aniso_U_12
C1A 0.058(5) 0.042(5) 0.050(5) -0.003(3) 0.015(4) 0.002(4)
C1B 0.062(5) 0.044(5) 0.049(5) -0.008(4) 0.011(4) 0.005(4)
C1C 0.070(6) 0.046(5) 0.050(5) -0.005(3) 0.007(5) 0.004(4)
C1D 0.070(6) 0.051(5) 0.051(5) -0.004(4) 0.004(5) 0.003(5)
C1E 0.067(6) 0.051(5) 0.050(5) -0.007(4) 0.010(4) -0.002(5)
C1F 0.064(6) 0.047(5) 0.054(5) -0.008(4) 0.014(4) 0.000(5)
C1G 0.058(5) 0.042(5) 0.053(5) -0.004(4) 0.015(4) 0.004(4)
N1 0.060(7) 0.051(7) 0.047(6) -0.001(5) 0.010(5) -0.003(5)
C2A 0.045(4) 0.062(5) 0.045(5) 0.000(4) 0.008(4) -0.004(4)
C2B 0.045(4) 0.074(6) 0.054(5) 0.000(4) 0.009(4) -0.008(5)
C2C 0.052(5) 0.071(6) 0.058(5) 0.000(4) 0.014(4) -0.013(5)
C2D 0.057(5) 0.065(6) 0.053(5) 0.004(4) 0.017(4) -0.010(4)
C2E 0.056(5) 0.060(6) 0.048(5) 0.008(4) 0.010(4) -0.005(5)
C2F 0.048(5) 0.058(6) 0.046(5) 0.005(4) 0.007(4) -0.007(4)
C2G 0.044(4) 0.057(6) 0.046(4) 0.005(4) 0.008(4) -0.007(4)
N2 0.054(6) 0.040(7) 0.047(5) -0.001(5) 0.004(4) -0.002(6)
C3A 0.067(5) 0.050(5) 0.043(5) -0.012(3) -0.002(4) -0.007(4)
C3B 0.077(6) 0.054(5) 0.048(5) -0.019(4) 0.000(4) -0.004(4)
C3C 0.088(6) 0.063(5) 0.054(5) -0.025(4) -0.003(5) -0.007(5)
C3D 0.098(6) 0.067(5) 0.057(5) -0.024(4) -0.010(5) -0.007(5)
C3E 0.094(6) 0.070(6) 0.051(5) -0.021(4) -0.006(5) -0.010(5)
C3F 0.087(6) 0.062(5) 0.045(5) -0.010(4) -0.008(5) -0.007(5)
C3G 0.075(6) 0.055(5) 0.043(5) -0.009(4) -0.005(4) -0.008(5)
N3 0.031(6) 0.042(6) 0.039(5) -0.008(4) 0.008(4) -0.005(5)
C4A 0.073(6) 0.076(6) 0.053(5) 0.005(4) 0.010(4) -0.006(5)
C4B 0.076(6) 0.075(6) 0.060(6) 0.003(5) 0.005(5) -0.003(5)
C4C 0.076(6) 0.077(6) 0.065(6) 0.001(5) 0.002(5) 0.001(5)
C4D 0.077(6) 0.080(6) 0.062(6) 0.010(5) 0.001(5) 0.001(5)
C4E 0.077(6) 0.084(6) 0.058(6) 0.004(5) 0.006(5) 0.003(5)
C4F 0.072(6) 0.080(6) 0.056(5) -0.002(5) 0.008(5) 0.006(5)
C4G 0.072(6) 0.076(6) 0.057(5) 0.002(4) 0.007(5) 0.002(5)
N4 0.081(8) 0.099(9) 0.049(7) 0.000(5) 0.011(6) -0.019(7)
C5A 0.070(5) 0.044(5) 0.045(5) 0.002(4) 0.014(4) 0.006(4)
C5B 0.067(6) 0.044(5) 0.046(5) 0.002(4) 0.013(4) 0.019(5)
C5C 0.071(6) 0.051(5) 0.047(5) -0.001(4) 0.015(4) 0.016(4)
C5D 0.076(6) 0.050(5) 0.047(5) 0.004(4) 0.013(4) 0.009(5)
C5E 0.073(6) 0.045(5) 0.052(5) 0.009(4) 0.011(4) 0.007(4)
C5F 0.069(6) 0.043(5) 0.056(5) 0.005(4) 0.015(4) 0.010(4)
C5G 0.071(6) 0.042(4) 0.050(5) 0.001(4) 0.017(4) 0.007(5)
N5 0.073(7) 0.038(6) 0.041(6) -0.007(4) 0.011(5) -0.006(6)
C6A 0.070(6) 0.076(6) 0.055(5) 0.003(4) 0.015(5) -0.010(4)
C6B 0.078(6) 0.075(6) 0.060(5) 0.004(5) 0.017(4) -0.001(5)
C6C 0.080(6) 0.075(6) 0.057(5) -0.001(5) 0.020(5) 0.003(5)
C6D 0.081(6) 0.079(6) 0.054(5) 0.001(4) 0.022(5) 0.005(5)
C6E 0.076(6) 0.078(6) 0.054(5) 0.005(5) 0.020(5) 0.006(5)
C6F 0.073(6) 0.076(6) 0.057(6) 0.001(4) 0.023(5) 0.002(5)
C6G 0.072(6) 0.078(6) 0.053(5) -0.002(4) 0.020(5) -0.004(5)
N6 0.065(8) 0.090(8) 0.059(7) 0.012(6) 0.011(6) -0.013(6)
C7A 0.121(7) 0.085(6) 0.065(6) 0.010(5) 0.025(5) 0.063(5)
C7B 0.126(8) 0.085(6) 0.069(6) 0.011(5) 0.027(5) 0.065(6)
C7C 0.130(8) 0.086(7) 0.076(6) 0.015(5) 0.025(6) 0.065(6)
C7D 0.137(8) 0.092(7) 0.075(6) 0.017(5) 0.022(6) 0.061(6)
C7E 0.140(8) 0.096(7) 0.072(6) 0.019(5) 0.023(6) 0.060(6)
C7F 0.141(8) 0.097(7) 0.068(6) 0.014(5) 0.023(6) 0.061(6)
C7G 0.130(8) 0.092(7) 0.064(6) 0.011(5) 0.026(5) 0.063(6)
N7 0.089(9) 0.057(7) 0.058(6) 0.002(6) 0.022(6) 0.032(6)
C8A 0.049(4) 0.038(4) 0.040(4) -0.008(3) 0.006(3) -0.010(4)
C8B 0.054(5) 0.037(4) 0.041(4) -0.010(3) 0.010(4) -0.011(4)
C8C 0.060(5) 0.044(4) 0.041(5) -0.014(3) 0.013(4) -0.013(4)
C8D 0.065(5) 0.049(4) 0.041(4) -0.011(4) 0.015(4) -0.010(4)
C8E 0.062(5) 0.050(5) 0.041(5) -0.009(3) 0.011(4) -0.009(4)
C8F 0.058(5) 0.046(4) 0.040(5) -0.007(4) 0.009(4) -0.005(4)
C8G 0.053(5) 0.042(4) 0.039(4) -0.007(3) 0.006(4) -0.006(4)
N8 0.039(6) 0.035(6) 0.033(5) -0.010(4) 0.011(4) -0.004(5)
C9A 0.052(5) 0.040(4) 0.055(5) 0.007(4) -0.001(4) -0.010(4)
C9B 0.056(5) 0.041(5) 0.054(5) 0.009(4) -0.001(4) -0.014(4)
C9C 0.062(5) 0.043(5) 0.057(5) 0.008(4) 0.004(4) -0.015(4)
C9D 0.065(5) 0.046(5) 0.063(5) 0.011(4) 0.004(4) -0.018(4)
C9E 0.064(5) 0.047(5) 0.067(5) 0.013(4) 0.001(4) -0.018(4)
C9F 0.061(5) 0.046(5) 0.067(5) 0.009(4) -0.001(4) -0.018(4)
C9G 0.054(5) 0.044(5) 0.061(5) 0.007(4) -0.002(4) -0.012(4)
N9 0.038(6) 0.035(5) 0.040(6) -0.005(4) 0.010(5) -0.001(4)
N10 0.092(9) 0.055(6) 0.045(6) 0.011(5) -0.001(7) -0.034(7)
C10A 0.148(8) 0.059(5) 0.063(5) 0.023(4) -0.030(6) -0.038(6)
C10B 0.151(8) 0.056(6) 0.068(6) 0.022(4) -0.025(6) -0.038(6)
C10C 0.151(8) 0.058(5) 0.071(6) 0.024(5) -0.024(6) -0.037(6)
C10D 0.149(8) 0.062(6) 0.072(6) 0.029(5) -0.024(6) -0.034(6)
C10E 0.150(8) 0.067(6) 0.069(6) 0.030(5) -0.024(6) -0.032(6)
C10F 0.151(8) 0.069(6) 0.065(6) 0.026(5) -0.027(6) -0.033(6)
C10G 0.151(8) 0.067(6) 0.063(5) 0.026(4) -0.031(6) -0.037(6)
C11A 0.064(5) 0.064(6) 0.039(5) -0.009(4) 0.012(4) 0.011(5)
C11B 0.073(6) 0.068(6) 0.040(5) -0.006(4) 0.007(4) 0.013(5)
C11C 0.085(6) 0.078(6) 0.043(5) -0.008(4) 0.003(4) 0.014(5)
C11D 0.093(6) 0.088(6) 0.046(5) -0.015(4) 0.006(5) 0.013(5)
C11E 0.098(6) 0.087(6) 0.048(5) -0.020(5) 0.007(5) 0.017(5)
C11F 0.090(6) 0.077(6) 0.052(5) -0.021(4) 0.010(5) 0.013(5)
C11G 0.079(6) 0.065(6) 0.046(5) -0.013(4) 0.013(5) 0.013(5)
N11 0.044(6) 0.053(7) 0.040(5) -0.006(4) 0.014(5) 0.015(5)
C12A 0.121(7) 0.087(7) 0.063(5) 0.011(4) -0.015(6) -0.018(5)
C12B 0.125(8) 0.093(7) 0.065(6) 0.008(5) -0.015(6) -0.024(6)
C12C 0.132(8) 0.092(7) 0.066(6) 0.005(5) -0.014(6) -0.025(6)
C12D 0.135(8) 0.092(7) 0.067(6) 0.007(5) -0.013(6) -0.019(6)
C12E 0.134(8) 0.093(7) 0.066(6) 0.008(5) -0.011(6) -0.015(6)
C12F 0.130(8) 0.091(7) 0.065(6) 0.016(5) -0.012(6) -0.014(6)
C12G 0.127(8) 0.090(7) 0.065(6) 0.014(5) -0.018(6) -0.015(6)
N12 0.078(8) 0.062(8) 0.058(6) 0.011(5) 0.000(6) 0.003(6)
C13A 0.074(6) 0.054(5) 0.057(5) 0.002(4) 0.019(4) 0.024(4)
C13B 0.077(6) 0.055(5) 0.056(5) 0.003(4) 0.018(5) 0.023(4)
C13C 0.081(6) 0.060(6) 0.062(5) 0.004(4) 0.021(5) 0.019(4)
C13D 0.087(6) 0.058(5) 0.072(6) 0.007(4) 0.020(5) 0.018(5)
C13E 0.087(6) 0.057(6) 0.076(6) 0.006(4) 0.018(5) 0.022(4)
C13F 0.085(6) 0.056(5) 0.072(6) 0.003(4) 0.019(5) 0.027(4)
C13G 0.078(6) 0.054(5) 0.064(5) -0.001(4) 0.020(5) 0.025(4)
N13 0.072(7) 0.043(6) 0.055(6) 0.003(5) 0.018(6) 0.013(5)
C14A 0.065(5) 0.059(5) 0.049(5) 0.003(4) 0.001(4) -0.002(4)
C14B 0.068(6) 0.055(6) 0.053(5) 0.004(4) 0.004(4) 0.003(4)
C14C 0.071(6) 0.053(5) 0.050(5) 0.000(4) 0.006(4) 0.001(5)
C14D 0.074(6) 0.055(6) 0.048(5) -0.001(4) 0.004(5) 0.002(5)
C14E 0.076(6) 0.055(6) 0.049(5) -0.001(4) 0.001(5) 0.003(5)
C14F 0.074(6) 0.053(5) 0.049(5) -0.001(4) 0.002(5) 0.001(5)
C14G 0.071(6) 0.054(5) 0.048(5) -0.002(4) 0.004(5) -0.001(4)
N14 0.053(7) 0.069(7) 0.051(6) 0.010(5) 0.000(5) 0.005(6)
C15A 0.078(6) 0.053(5) 0.066(5) 0.008(4) 0.023(5) 0.014(4)
C15B 0.085(6) 0.054(6) 0.068(6) 0.005(4) 0.022(5) 0.018(5)
C15C 0.088(6) 0.055(6) 0.071(6) 0.008(4) 0.021(5) 0.019(5)
C15D 0.089(6) 0.060(6) 0.069(6) 0.009(5) 0.021(5) 0.018(5)
C15E 0.089(6) 0.062(6) 0.070(6) 0.004(4) 0.019(5) 0.017(5)
C15F 0.085(6) 0.057(6) 0.072(6) 0.000(5) 0.020(5) 0.015(5)
C15G 0.080(6) 0.054(6) 0.070(6) 0.005(5) 0.023(5) 0.015(5)
N15 0.068(8) 0.062(7) 0.060(7) 0.008(5) 0.010(6) 0.003(6)
C16A 0.056(5) 0.038(5) 0.052(4) -0.001(4) 0.008(3) 0.004(4)
C16B 0.056(5) 0.044(5) 0.054(5) 0.001(4) 0.006(4) 0.002(4)
C16C 0.060(5) 0.048(5) 0.053(4) 0.000(4) 0.005(4) 0.004(4)
C16D 0.063(5) 0.049(5) 0.057(5) -0.003(4) 0.006(4) 0.004(4)
C16E 0.062(5) 0.048(5) 0.058(5) -0.005(4) 0.007(4) 0.007(4)
C16F 0.060(5) 0.040(5) 0.055(5) -0.001(4) 0.009(4) 0.007(4)
C16G 0.058(5) 0.038(5) 0.056(5) 0.002(4) 0.010(4) 0.006(4)
N16 0.058(6) 0.033(6) 0.052(5) -0.013(5) 0.010(4) -0.007(5)
C17A 0.054(5) 0.069(6) 0.039(4) 0.000(4) 0.008(4) -0.003(5)
C17B 0.054(5) 0.072(6) 0.039(5) -0.006(4) 0.010(4) -0.002(5)
C17C 0.056(5) 0.077(6) 0.040(5) 0.001(5) 0.006(4) 0.000(5)
C17D 0.064(5) 0.082(6) 0.048(5) 0.008(5) 0.007(4) 0.001(5)
C17E 0.067(5) 0.084(6) 0.052(5) 0.012(5) 0.010(4) -0.004(5)
C17F 0.062(5) 0.088(6) 0.057(5) 0.014(5) 0.009(4) -0.008(5)
C17G 0.055(5) 0.084(6) 0.048(5) 0.006(4) 0.009(4) -0.004(5)
N17 0.058(7) 0.034(7) 0.041(5) 0.004(5) 0.006(4) -0.008(6)
O1 0.028(5) 0.041(7) 0.042(6) -0.001(5) 0.010(5) 0.002(4)
O2 0.044(6) 0.035(7) 0.060(8) -0.006(5) 0.002(5) 0.003(5)
Pb1 0.0214(3) 0.0294(3) 0.0636(5) -0.0041(3) 0.0048(3) 0.0019(2)
Pb2 0.0267(3) 0.0244(3) 0.0296(3) -0.0018(2) 0.0035(2) 0.0022(2)
Pb3 0.0207(3) 0.0214(3) 0.0332(3) -0.0035(2) 0.0036(2) 0.0011(2)
Pb4 0.0217(2) 0.0243(3) 0.0332(3) -0.0053(2) 0.00351(19) 0.00143(17)
Pb5 0.0220(3) 0.0209(3) 0.0321(3) -0.0062(2) 0.0045(2) -0.0004(2)
Pb6 0.0271(3) 0.0274(3) 0.0343(3) -0.0077(3) 0.0058(2) 0.0006(2)
Pb7 0.0223(3) 0.0295(3) 0.0432(4) -0.0074(3) 0.0071(3) 0.0008(2)
Cl1 0.072(3) 0.050(2) 0.0546(18) -0.0038(16) 0.0231(19) 0.005(2)
Cl2 0.0323(19) 0.044(2) 0.0699(19) 0.0111(16) 0.0030(17) -0.0016(17)
Cl3 0.0372(19) 0.043(2) 0.0356(15) 0.0025(14) 0.0016(14) 0.0010(15)
Cl4 0.044(2) 0.043(2) 0.0328(15) 0.0025(14) 0.0034(14) 0.0051(16)
Cl5 0.061(2) 0.045(2) 0.0295(16) -0.0020(14) 0.0030(15) 0.0082(18)
Cl6 0.039(2) 0.046(2) 0.0343(17) 0.0043(15) 0.0001(15) -0.0068(16)
Cl7 0.055(2) 0.040(2) 0.0380(15) 0.0036(14) 0.0051(15) 0.0088(17)
Cl8 0.051(2) 0.032(2) 0.0362(15) -0.0001(13) 0.0024(14) 0.0076(16)
Cl9 0.044(2) 0.030(2) 0.0359(16) -0.0017(13) 0.0020(14) -0.0025(15)
Cl10 0.046(2) 0.038(2) 0.0368(16) 0.0006(14) 0.0058(15) 0.0072(16)
Cl11 0.041(2) 0.029(2) 0.0375(14) -0.0026(13) 0.0087(13) -0.0007(14)
Cl12 0.048(2) 0.057(2) 0.0418(16) 0.0046(16) -0.0022(15) -0.0027(17)
Cl13 0.0344(19) 0.038(2) 0.0495(17) 0.0046(14) 0.0099(15) 0.0002(16)
Cl14 0.070(3) 0.050(2) 0.0385(17) -0.0031(15) 0.0169(18) 0.004(2)
Cl15 0.0360(19) 0.0324(16) 0.059(2) -0.0011(15) 0.0053(18) -0.0070(15)
Cl16 0.0240(12) 0.0304(17) 0.049(2) -0.0031(15) 0.0068(13) 0.0029(11)
Cl17 0.0401(17) 0.0256(17) 0.044(2) -0.0012(15) 0.0005(16) -0.0010(13)
Cl18 0.0397(17) 0.038(2) 0.050(2) -0.0045(17) 0.0072(17) 0.0147(14)
Cl19 0.0303(15) 0.0297(15) 0.0396(18) -0.0052(13) 0.0038(14) -0.0027(12)
Cl20 0.0301(15) 0.063(3) 0.043(2) -0.0039(19) -0.0004(15) 0.0191(15)
Cl21 0.0292(13) 0.0443(19) 0.038(2) -0.0049(16) 0.0001(14) 0.0097(12)
Cl22 0.0353(17) 0.0317(13) 0.058(2) -0.0052(14) 0.0045(17) -0.0021(12)
Cl23 0.0508(19) 0.0317(13) 0.050(2) -0.0107(14) 0.0107(18) -0.0058(13)
Cl24 0.0362(13) 0.0407(19) 0.041(2) 0.0027(16) 0.0053(14) 0.0144(12)
Cl25 0.0592(18) 0.0343(15) 0.0459(19) -0.0121(14) 0.0110(16) -0.0164(14)
Cl26 0.0307(15) 0.061(2) 0.040(2) -0.0034(18) 0.0056(14) 0.0179(15)
Cl27 0.0328(15) 0.0311(15) 0.0450(19) -0.0093(13) 0.0052(15) -0.0055(12)
Cl28 0.0294(16) 0.043(2) 0.060(2) -0.0151(18) 0.0052(16) 0.0083(14)
Cl29 0.0354(17) 0.0281(17) 0.038(2) -0.0026(14) 0.0077(15) -0.0047(13)
Cl30 0.0262(13) 0.0352(18) 0.049(2) -0.0104(15) 0.0131(13) 0.0004(11)
Cl31 0.0358(19) 0.0259(15) 0.047(2) -0.0035(14) 0.0052(17) -0.0044(14)

loop_
_atom_type_symbol
_atom_type_description
_atom_type_scat_dispersion_real
_atom_type_scat_dispersion_imag
_atom_type_scat_source
C C 0.0033 0.0016 'International Tables Vol C Tables 4.2.6.8 and 6.1.1.4'
H H 0 0 'International Tables Vol C Tables 4.2.6.8 and 6.1.1.4'
N N 0.0061 0.0033 'International Tables Vol C Tables 4.2.6.8 and 6.1.1.4'
Cl Cl 0.1484 0.1585 'International Tables Vol C Tables 4.2.6.8 and 6.1.1.4'
Pb Pb -3.3944 10.1111 'International Tables Vol C Tables 4.2.6.8 and 6.1.1.4'
O O 0.0106 0.006 'International Tables Vol C Tables 4.2.6.8 and 6.1.1.4'

loop_
_exptl_crystal_face_index_h
_exptl_crystal_face_index_k
_exptl_crystal_face_index_l
_exptl_crystal_face_perp_dist
0 1 -1 0.135
0 1 0 0.14
0 -1 0 0.14
-1 -1 0 0.11
1 2 0 0.1
0 1 1 0.145
0 -1 1 0.155

loop_
_geom_angle_atom_site_label_1
_geom_angle_atom_site_label_2
_geom_angle_atom_site_label_3
_geom_angle
_geom_angle_site_symmetry_1
_geom_angle_site_symmetry_3
_geom_angle_publ_flag
C1B C1A C1G 116.2(10) . . ?
C1B C1A N1 107.1(11) . . ?
C1G C1A N1 106.8(12) . . ?
C1B C1A H1 108.8 . . ?
C1G C1A H1 108.8 . . ?
N1 C1A H1 108.8 . . ?
C1A C1B C1C 116.6(11) . . ?
C1A C1B H1B1 108.2 . . ?
C1C C1B H1B1 108.2 . . ?
C1A C1B H1B2 108.2 . . ?
C1C C1B H1B2 108.2 . . ?
H1B1 C1B H1B2 107.3 . . ?
C1D C1C C1B 113.7(11) . . ?
C1D C1C H1C1 108.8 . . ?
C1B C1C H1C1 108.8 . . ?
C1D C1C H1C2 108.8 . . ?
C1B C1C H1C2 108.8 . . ?
H1C1 C1C H1C2 107.7 . . ?
C1E C1D C1C 119.3(12) . . ?
C1E C1D H1D1 107.5 . . ?
C1C C1D H1D1 107.5 . . ?
C1E C1D H1D2 107.5 . . ?
C1C C1D H1D2 107.5 . . ?
H1D1 C1D H1D2 107 . . ?
C1D C1E C1F 116.3(11) . . ?
C1D C1E H1E1 108.2 . . ?
C1F C1E H1E1 108.2 . . ?
C1D C1E H1E2 108.2 . . ?
C1F C1E H1E2 108.2 . . ?
H1E1 C1E H1E2 107.4 . . ?
C1G C1F C1E 116.2(12) . . ?
C1G C1F H1F1 108.2 . . ?
C1E C1F H1F1 108.2 . . ?
C1G C1F H1F2 108.2 . . ?
C1E C1F H1F2 108.2 . . ?
H1F1 C1F H1F2 107.4 . . ?
C1F C1G C1A 118.1(11) . . ?
C1F C1G H1G1 107.8 . . ?
C1A C1G H1G1 107.8 . . ?
C1F C1G H1G2 107.8 . . ?
C1A C1G H1G2 107.8 . . ?
H1G1 C1G H1G2 107.1 . . ?
C1A N1 H1A 109.5 . . ?
C1A N1 H1B 109.5 . . ?
H1A N1 H1B 109.5 . . ?
C1A N1 H1C 109.5 . . ?
H1A N1 H1C 109.5 . . ?
H1B N1 H1C 109.5 . . ?
N2 C2A C2B 111.9(13) . . ?
N2 C2A C2G 105.3(12) . . ?
C2B C2A C2G 117.8(11) . . ?
N2 C2A H2 107.1 . . ?
C2B C2A H2 107.1 . . ?
C2G C2A H2 107.1 . . ?
C2C C2B C2A 116.9(12) . . ?
C2C C2B H2B1 108.1 . . ?
C2A C2B H2B1 108.1 . . ?
C2C C2B H2B2 108.1 . . ?
C2A C2B H2B2 108.1 . . ?
H2B1 C2B H2B2 107.3 . . ?
C2B C2C C2D 119.7(14) . . ?
C2B C2C H2C1 107.4 . . ?
C2D C2C H2C1 107.4 . . ?
C2B C2C H2C2 107.4 . . ?
C2D C2C H2C2 107.4 . . ?
H2C1 C2C H2C2 106.9 . . ?
C2E C2D C2C 117.4(12) . . ?
C2E C2D H2D1 107.9 . . ?
C2C C2D H2D1 107.9 . . ?
C2E C2D H2D2 107.9 . . ?
C2C C2D H2D2 107.9 . . ?
H2D1 C2D H2D2 107.2 . . ?
C2D C2E C2F 115.3(12) . . ?
C2D C2E H2E1 108.4 . . ?
C2F C2E H2E1 108.4 . . ?
C2D C2E H2E2 108.4 . . ?
C2F C2E H2E2 108.4 . . ?
H2E1 C2E H2E2 107.5 . . ?
C2E C2F C2G 113.8(12) . . ?
C2E C2F H2F1 108.8 . . ?
C2G C2F H2F1 108.8 . . ?
C2E C2F H2F2 108.8 . . ?
C2G C2F H2F2 108.8 . . ?
H2F1 C2F H2F2 107.7 . . ?
C2A C2G C2F 112.6(11) . . ?
C2A C2G H2G1 109.1 . . ?
C2F C2G H2G1 109.1 . . ?
C2A C2G H2G2 109.1 . . ?
C2F C2G H2G2 109.1 . . ?
H2G1 C2G H2G2 107.8 . . ?
C2A N2 H2A 109.5 . . ?
C2A N2 H2B 109.5 . . ?
H2A N2 H2B 109.5 . . ?
C2A N2 H2C 109.5 . . ?
H2A N2 H2C 109.5 . . ?
H2B N2 H2C 109.5 . . ?
C3B C3A C3G 114.1(13) . . ?
C3B C3A N3 105.1(11) . . ?
C3G C3A N3 107.7(11) . . ?
C3B C3A H3 109.9 . . ?
C3G C3A H3 109.9 . . ?
N3 C3A H3 109.9 . . ?
C3C C3B C3A 116.3(12) . . ?
C3C C3B H3B1 108.2 . . ?
C3A C3B H3B1 108.2 . . ?
C3C C3B H3B2 108.2 . . ?
C3A C3B H3B2 108.2 . . ?
H3B1 C3B H3B2 107.4 . . ?
C3D C3C C3B 121.4(12) . . ?
C3D C3C H3C1 107 . . ?
C3B C3C H3C1 107 . . ?
C3D C3C H3C2 107 . . ?
C3B C3C H3C2 107 . . ?
H3C1 C3C H3C2 106.7 . . ?
C3C C3D C3E 122.5(13) . . ?
C3C C3D H3D1 106.7 . . ?
C3E C3D H3D1 106.7 . . ?
C3C C3D H3D2 106.7 . . ?
C3E C3D H3D2 106.7 . . ?
H3D1 C3D H3D2 106.6 . . ?
C3D C3E C3F 108.9(13) . . ?
C3D C3E H3E1 109.9 . . ?
C3F C3E H3E1 109.9 . . ?
C3D C3E H3E2 109.9 . . ?
C3F C3E H3E2 109.9 . . ?
H3E1 C3E H3E2 108.3 . . ?
C3G C3F C3E 113.0(13) . . ?
C3G C3F H3F1 109 . . ?
C3E C3F H3F1 109 . . ?
C3G C3F H3F2 109 . . ?
C3E C3F H3F2 109 . . ?
H3F1 C3F H3F2 107.8 . . ?
C3F C3G C3A 117.0(12) . . ?
C3F C3G H3G1 108 . . ?
C3A C3G H3G1 108 . . ?
C3F C3G H3G2 108 . . ?
C3A C3G H3G2 108 . . ?
H3G1 C3G H3G2 107.3 . . ?
C3A N3 H3A 109.5 . . ?
C3A N3 H3B 109.5 . . ?
H3A N3 H3B 109.5 . . ?
C3A N3 H3C 109.5 . . ?
H3A N3 H3C 109.5 . . ?
H3B N3 H3C 109.5 . . ?
C4G C4A C4B 116.9(12) . . ?
C4G C4A N4 115.0(14) . . ?
C4B C4A N4 104.4(14) . . ?
C4G C4A H4 106.6 . . ?
C4B C4A H4 106.6 . . ?
N4 C4A H4 106.6 . . ?
C4C C4B C4A 116.3(14) . . ?
C4C C4B H4B1 108.2 . . ?
C4A C4B H4B1 108.2 . . ?
C4C C4B H4B2 108.2 . . ?
C4A C4B H4B2 108.2 . . ?
H4B1 C4B H4B2 107.4 . . ?
C4B C4C C4D 110.7(13) . . ?
C4B C4C H4C1 109.5 . . ?
C4D C4C H4C1 109.5 . . ?
C4B C4C H4C2 109.5 . . ?
C4D C4C H4C2 109.5 . . ?
H4C1 C4C H4C2 108.1 . . ?
C4E C4D C4C 113.2(13) . . ?
C4E C4D H4D1 108.9 . . ?
C4C C4D H4D1 108.9 . . ?
C4E C4D H4D2 108.9 . . ?
C4C C4D H4D2 108.9 . . ?
H4D1 C4D H4D2 107.8 . . ?
C4D C4E C4F 117.4(14) . . ?
C4D C4E H4E1 108 . . ?
C4F C4E H4E1 108 . . ?
C4D C4E H4E2 108 . . ?
C4F C4E H4E2 108 . . ?
H4E1 C4E H4E2 107.2 . . ?
C4G C4F C4E 116.3(14) . . ?
C4G C4F H4F1 108.2 . . ?
C4E C4F H4F1 108.2 . . ?
C4G C4F H4F2 108.2 . . ?
C4E C4F H4F2 108.2 . . ?
H4F1 C4F H4F2 107.4 . . ?
C4A C4G C4F 116.7(13) . . ?
C4A C4G H4G1 108.1 . . ?
C4F C4G H4G1 108.1 . . ?
C4A C4G H4G2 108.1 . . ?
C4F C4G H4G2 108.1 . . ?
H4G1 C4G H4G2 107.3 . . ?
C4A N4 H4A 109.5 . . ?
C4A N4 H4B 109.5 . . ?
H4A N4 H4B 109.5 . . ?
C4A N4 H4C 109.5 . . ?
H4A N4 H4C 109.5 . . ?
H4B N4 H4C 109.5 . . ?
C5B C5A N5 110.9(12) . . ?
C5B C5A C5G 117.6(11) . . ?
N5 C5A C5G 111.1(12) . . ?
C5B C5A H5 105.4 . . ?
N5 C5A H5 105.4 . . ?
C5G C5A H5 105.4 . . ?
C5A C5B C5C 117.0(12) . . ?
C5A C5B H5B1 108.1 . . ?
C5C C5B H5B1 108.1 . . ?
C5A C5B H5B2 108.1 . . ?
C5C C5B H5B2 108.1 . . ?
H5B1 C5B H5B2 107.3 . . ?
C5D C5C C5B 115.4(12) . . ?
C5D C5C H5C1 108.4 . . ?
C5B C5C H5C1 108.4 . . ?
C5D C5C H5C2 108.4 . . ?
C5B C5C H5C2 108.4 . . ?
H5C1 C5C H5C2 107.5 . . ?
C5E C5D C5C 120.4(13) . . ?
C5E C5D H5D1 107.2 . . ?
C5C C5D H5D1 107.2 . . ?
C5E C5D H5D2 107.2 . . ?
C5C C5D H5D2 107.2 . . ?
H5D1 C5D H5D2 106.8 . . ?
C5D C5E C5F 114.7(12) . . ?
C5D C5E H5E1 108.6 . . ?
C5F C5E H5E1 108.6 . . ?
C5D C5E H5E2 108.6 . . ?
C5F C5E H5E2 108.6 . . ?
H5E1 C5E H5E2 107.6 . . ?
C5G C5F C5E 114.0(12) . . ?
C5G C5F H5F1 108.7 . . ?
C5E C5F H5F1 108.7 . . ?
C5G C5F H5F2 108.7 . . ?
C5E C5F H5F2 108.7 . . ?
H5F1 C5F H5F2 107.6 . . ?
C5F C5G C5A 116.1(12) . . ?
C5F C5G H5G1 108.3 . . ?
C5A C5G H5G1 108.3 . . ?
C5F C5G H5G2 108.3 . . ?
C5A C5G H5G2 108.3 . . ?
H5G1 C5G H5G2 107.4 . . ?
C5A N5 H5A 109.5 . . ?
C5A N5 H5B 109.5 . . ?
H5A N5 H5B 109.5 . . ?
C5A N5 H5C 109.5 . . ?
H5A N5 H5C 109.5 . . ?
H5B N5 H5C 109.5 . . ?
C6G C6A C6B 121.1(13) . . ?
C6G C6A N6 112.3(14) . . ?
C6B C6A N6 103.1(13) . . ?
C6G C6A H6 106.5 . . ?
C6B C6A H6 106.5 . . ?
N6 C6A H6 106.5 . . ?
C6A C6B C6C 115.3(13) . . ?
C6A C6B H6B1 108.5 . . ?
C6C C6B H6B1 108.5 . . ?
C6A C6B H6B2 108.5 . . ?
C6C C6B H6B2 108.5 . . ?
H6B1 C6B H6B2 107.5 . . ?
C6B C6C C6D 114.7(14) . . ?
C6B C6C H6C1 108.6 . . ?
C6D C6C H6C1 108.6 . . ?
C6B C6C H6C2 108.6 . . ?
C6D C6C H6C2 108.6 . . ?
H6C1 C6C H6C2 107.6 . . ?
C6E C6D C6C 117.5(13) . . ?
C6E C6D H6D1 107.9 . . ?
C6C C6D H6D1 107.9 . . ?
C6E C6D H6D2 107.9 . . ?
C6C C6D H6D2 107.9 . . ?
H6D1 C6D H6D2 107.2 . . ?
C6D C6E C6F 117.0(13) . . ?
C6D C6E H6E1 108.1 . . ?
C6F C6E H6E1 108.1 . . ?
C6D C6E H6E2 108.1 . . ?
C6F C6E H6E2 108.1 . . ?
H6E1 C6E H6E2 107.3 . . ?
C6G C6F C6E 113.5(13) . . ?
C6G C6F H6F1 108.9 . . ?
C6E C6F H6F1 108.9 . . ?
C6G C6F H6F2 108.9 . . ?
C6E C6F H6F2 108.9 . . ?
H6F1 C6F H6F2 107.7 . . ?
C6A C6G C6F 117.5(13) . . ?
C6A C6G H6G1 107.9 . . ?
C6F C6G H6G1 107.9 . . ?
C6A C6G H6G2 107.9 . . ?
C6F C6G H6G2 107.9 . . ?
H6G1 C6G H6G2 107.2 . . ?
C6A N6 H6A 109.5 . . ?
C6A N6 H6B 109.5 . . ?
H6A N6 H6B 109.5 . . ?
C6A N6 H6C 109.5 . . ?
H6A N6 H6C 109.5 . . ?
H6B N6 H6C 109.5 . . ?
N7 C7A C7B 108.7(14) . . ?
N7 C7A C7G 109.9(14) . . ?
C7B C7A C7G 116.8(15) . . ?
N7 C7A H7 107 . . ?
C7B C7A H7 107 . . ?
C7G C7A H7 107 . . ?
C7A C7B C7C 114.1(14) . . ?
C7A C7B H7B1 108.7 . . ?
C7C C7B H7B1 108.7 . . ?
C7A C7B H7B2 108.7 . . ?
C7C C7B H7B2 108.7 . . ?
H7B1 C7B H7B2 107.6 . . ?
C7D C7C C7B 116.3(15) . . ?
C7D C7C H7C1 108.2 . . ?
C7B C7C H7C1 108.2 . . ?
C7D C7C H7C2 108.2 . . ?
C7B C7C H7C2 108.2 . . ?
H7C1 C7C H7C2 107.4 . . ?
C7E C7D C7C 122.8(14) . . ?
C7E C7D H7D1 106.6 . . ?
C7C C7D H7D1 106.6 . . ?
C7E C7D H7D2 106.6 . . ?
C7C C7D H7D2 106.6 . . ?
H7D1 C7D H7D2 106.6 . . ?
C7D C7E C7F 120.3(14) . . ?
C7D C7E H7E1 107.3 . . ?
C7F C7E H7E1 107.3 . . ?
C7D C7E H7E2 107.3 . . ?
C7F C7E H7E2 107.3 . . ?
H7E1 C7E H7E2 106.9 . . ?
C7G C7F C7E 115.5(15) . . ?
C7G C7F H7F1 108.4 . . ?
C7E C7F H7F1 108.4 . . ?
C7G C7F H7F2 108.4 . . ?
C7E C7F H7F2 108.4 . . ?
H7F1 C7F H7F2 107.5 . . ?
C7F C7G C7A 120.4(15) . . ?
C7F C7G H7G1 107.2 . . ?
C7A C7G H7G1 107.2 . . ?
C7F C7G H7G2 107.2 . . ?
C7A C7G H7G2 107.2 . . ?
H7G1 C7G H7G2 106.9 . . ?
C7A N7 H7A 109.5 . . ?
C7A N7 H7B 109.5 . . ?
H7A N7 H7B 109.5 . . ?
C7A N7 H7C 109.5 . . ?
H7A N7 H7C 109.5 . . ?
H7B N7 H7C 109.5 . . ?
C8G C8A N8 109.1(11) . . ?
C8G C8A C8B 116.5(10) . . ?
N8 C8A C8B 107.4(10) . . ?
C8G C8A H8 107.9 . . ?
N8 C8A H8 107.9 . . ?
C8B C8A H8 107.9 . . ?
C8C C8B C8A 114.8(11) . . ?
C8C C8B H8B1 108.6 . . ?
C8A C8B H8B1 108.6 . . ?
C8C C8B H8B2 108.6 . . ?
C8A C8B H8B2 108.6 . . ?
H8B1 C8B H8B2 107.5 . . ?
C8D C8C C8B 115.8(11) . . ?
C8D C8C H8C1 108.3 . . ?
C8B C8C H8C1 108.3 . . ?
C8D C8C H8C2 108.3 . . ?
C8B C8C H8C2 108.3 . . ?
H8C1 C8C H8C2 107.4 . . ?
C8C C8D C8E 117.8(11) . . ?
C8C C8D H8D1 107.9 . . ?
C8E C8D H8D1 107.9 . . ?
C8C C8D H8D2 107.9 . . ?
C8E C8D H8D2 107.9 . . ?
H8D1 C8D H8D2 107.2 . . ?
C8D C8E C8F 117.6(11) . . ?
C8D C8E H8E1 107.9 . . ?
C8F C8E H8E1 107.9 . . ?
C8D C8E H8E2 107.9 . . ?
C8F C8E H8E2 107.9 . . ?
H8E1 C8E H8E2 107.2 . . ?
C8G C8F C8E 112.8(11) . . ?
C8G C8F H8F1 109 . . ?
C8E C8F H8F1 109 . . ?
C8G C8F H8F2 109 . . ?
C8E C8F H8F2 109 . . ?
H8F1 C8F H8F2 107.8 . . ?
C8F C8G C8A 117.5(11) . . ?
C8F C8G H8G1 107.9 . . ?
C8A C8G H8G1 107.9 . . ?
C8F C8G H8G2 107.9 . . ?
C8A C8G H8G2 107.9 . . ?
H8G1 C8G H8G2 107.2 . . ?
C8A N8 H8A 109.5 . . ?
C8A N8 H8B 109.5 . . ?
H8A N8 H8B 109.5 . . ?
C8A N8 H8C 109.5 . . ?
H8A N8 H8C 109.5 . . ?
H8B N8 H8C 109.5 . . ?
C9B C9A C9G 114.7(11) . . ?
C9B C9A N9 108.8(12) . . ?
C9G C9A N9 105.4(11) . . ?
C9B C9A H9 109.3 . . ?
C9G C9A H9 109.3 . . ?
N9 C9A H9 109.3 . . ?
C9A C9B C9C 118.8(12) . . ?
C9A C9B H9B1 107.6 . . ?
C9C C9B H9B1 107.6 . . ?
C9A C9B H9B2 107.6 . . ?
C9C C9B H9B2 107.6 . . ?
H9B1 C9B H9B2 107 . . ?
C9B C9C C9D 114.2(12) . . ?
C9B C9C H9C1 108.7 . . ?
C9D C9C H9C1 108.7 . . ?
C9B C9C H9C2 108.7 . . ?
C9D C9C H9C2 108.7 . . ?
H9C1 C9C H9C2 107.6 . . ?
C9E C9D C9C 112.6(11) . . ?
C9E C9D H9D1 109.1 . . ?
C9C C9D H9D1 109.1 . . ?
C9E C9D H9D2 109.1 . . ?
C9C C9D H9D2 109.1 . . ?
H9D1 C9D H9D2 107.8 . . ?
C9D C9E C9F 114.7(12) . . ?
C9D C9E H9E1 108.6 . . ?
C9F C9E H9E1 108.6 . . ?
C9D C9E H9E2 108.6 . . ?
C9F C9E H9E2 108.6 . . ?
H9E1 C9E H9E2 107.6 . . ?
C9G C9F C9E 116.0(13) . . ?
C9G C9F H9F1 108.3 . . ?
C9E C9F H9F1 108.3 . . ?
C9G C9F H9F2 108.3 . . ?
C9E C9F H9F2 108.3 . . ?
H9F1 C9F H9F2 107.4 . . ?
C9F C9G C9A 115.4(11) . . ?
C9F C9G H9G1 108.4 . . ?
C9A C9G H9G1 108.4 . . ?
C9F C9G H9G2 108.4 . . ?
C9A C9G H9G2 108.4 . . ?
H9G1 C9G H9G2 107.5 . . ?
C9A N9 H9A 109.5 . . ?
C9A N9 H9B 109.5 . . ?
H9A N9 H9B 109.5 . . ?
C9A N9 H9C 109.5 . . ?
H9A N9 H9C 109.5 . . ?
H9B N9 H9C 109.5 . . ?
C10A N10 H10A 109.5 . . ?
C10A N10 H10B 109.5 . . ?
H10A N10 H10B 109.5 . . ?
C10A N10 H10C 109.5 . . ?
H10A N10 H10C 109.5 . . ?
H10B N10 H10C 109.5 . . ?
N10 C10A C10B 116.9(7) . . ?
N10 C10A C10G 116.2(8) . . ?
C10B C10A C10G 126.9(12) . . ?
N10 C10A H10 90.4 . . ?
C10B C10A H10 90.4 . . ?
C10G C10A H10 90.4 . . ?
C10A C10B C10C 120.1(14) . . ?
C10A C10B H10N 107.3 . . ?
C10C C10B H10N 107.3 . . ?
C10A C10B H10O 107.3 . . ?
C10C C10B H10O 107.3 . . ?
H10N C10B H10O 106.9 . . ?
C10B C10C C10D 121.3(18) . . ?
C10B C10C H10D 107 . . ?
C10D C10C H10D 107 . . ?
C10B C10C H10E 107 . . ?
C10D C10C H10E 107 . . ?
H10D C10C H10E 106.7 . . ?
C10E C10D C10C 125.5(19) . . ?
C10E C10D H10F 105.9 . . ?
C10C C10D H10F 105.9 . . ?
C10E C10D H10G 105.9 . . ?
C10C C10D H10G 105.9 . . ?
H10F C10D H10G 106.3 . . ?
C10D C10E C10F 119.5(16) . . ?
C10D C10E H10H 107.4 . . ?
C10F C10E H10H 107.4 . . ?
C10D C10E H10I 107.4 . . ?
C10F C10E H10I 107.4 . . ?
H10H C10E H10I 107 . . ?
C10E C10F C10G 125.6(19) . . ?
C10E C10F H10J 105.9 . . ?
C10G C10F H10J 105.9 . . ?
C10E C10F H10K 105.9 . . ?
C10G C10F H10K 105.9 . . ?
H10J C10F H10K 106.2 . . ?
C10F C10G C10A 123.3(15) . . ?
C10F C10G H10L 106.5 . . ?
C10A C10G H10L 106.5 . . ?
C10F C10G H10M 106.5 . . ?
C10A C10G H10M 106.5 . . ?
H10L C10G H10M 106.5 . . ?
C11G C11A C11B 114.8(12) . . ?
C11G C11A N11 110.6(12) . . ?
C11B C11A N11 108.2(12) . . ?
C11G C11A H11 107.7 . . ?
C11B C11A H11 107.7 . . ?
N11 C11A H11 107.7 . . ?
C11C C11B C11A 113.5(13) . . ?
C11C C11B H11N 108.9 . . ?
C11A C11B H11N 108.9 . . ?
C11C C11B H11O 108.9 . . ?
C11A C11B H11O 108.9 . . ?
H11N C11B H11O 107.7 . . ?
C11B C11C C11D 115.8(14) . . ?
C11B C11C H11D 108.3 . . ?
C11D C11C H11D 108.3 . . ?
C11B C11C H11E 108.3 . . ?
C11D C11C H11E 108.3 . . ?
H11D C11C H11E 107.4 . . ?
C11E C11D C11C 119.3(13) . . ?
C11E C11D H11F 107.5 . . ?
C11C C11D H11F 107.5 . . ?
C11E C11D H11G 107.5 . . ?
C11C C11D H11G 107.5 . . ?
H11F C11D H11G 107 . . ?
C11D C11E C11F 118.4(13) . . ?
C11D C11E H11H 107.7 . . ?
C11F C11E H11H 107.7 . . ?
C11D C11E H11I 107.7 . . ?
C11F C11E H11I 107.7 . . ?
H11H C11E H11I 107.1 . . ?
C11G C11F C11E 110.8(13) . . ?
C11G C11F H11J 109.5 . . ?
C11E C11F H11J 109.5 . . ?
C11G C11F H11K 109.5 . . ?
C11E C11F H11K 109.5 . . ?
H11J C11F H11K 108.1 . . ?
C11A C11G C11F 115.4(13) . . ?
C11A C11G H11L 108.4 . . ?
C11F C11G H11L 108.4 . . ?
C11A C11G H11M 108.4 . . ?
C11F C11G H11M 108.4 . . ?
H11L C11G H11M 107.5 . . ?
C11A N11 H11A 109.5 . . ?
C11A N11 H11B 109.5 . . ?
H11A N11 H11B 109.5 . . ?
C11A N11 H11C 109.5 . . ?
H11A N11 H11C 109.5 . . ?
H11B N11 H11C 109.5 . . ?
C12B C12A C12G 120.0(15) . . ?
C12B C12A N12 106.9(14) . . ?
C12G C12A N12 111.3(14) . . ?
C12B C12A H12 105.9 . . ?
C12G C12A H12 105.9 . . ?
N12 C12A H12 105.9 . . ?
C12A C12B C12C 118.0(13) . . ?
C12A C12B H12N 107.8 . . ?
C12C C12B H12N 107.8 . . ?
C12A C12B H12O 107.8 . . ?
C12C C12B H12O 107.8 . . ?
H12N C12B H12O 107.1 . . ?
C12B C12C C12D 120.8(15) . . ?
C12B C12C H12D 107.1 . . ?
C12D C12C H12D 107.1 . . ?
C12B C12C H12E 107.1 . . ?
C12D C12C H12E 107.1 . . ?
H12D C12C H12E 106.8 . . ?
C12E C12D C12C 118.6(16) . . ?
C12E C12D H12F 107.7 . . ?
C12C C12D H12F 107.7 . . ?
C12E C12D H12G 107.7 . . ?
C12C C12D H12G 107.7 . . ?
H12F C12D H12G 107.1 . . ?
C12F C12E C12D 112.3(14) . . ?
C12F C12E H12H 109.2 . . ?
C12D C12E H12H 109.2 . . ?
C12F C12E H12I 109.2 . . ?
C12D C12E H12I 109.2 . . ?
H12H C12E H12I 107.9 . . ?
C12E C12F C12G 116.2(15) . . ?
C12E C12F H12J 108.2 . . ?
C12G C12F H12J 108.2 . . ?
C12E C12F H12K 108.2 . . ?
C12G C12F H12K 108.2 . . ?
H12J C12F H12K 107.4 . . ?
C12A C12G C12F 114.1(14) . . ?
C12A C12G H12L 108.7 . . ?
C12F C12G H12L 108.7 . . ?
C12A C12G H12M 108.7 . . ?
C12F C12G H12M 108.7 . . ?
H12L C12G H12M 107.6 . . ?
C12A N12 H12A 109.5 . . ?
C12A N12 H12B 109.5 . . ?
H12A N12 H12B 109.5 . . ?
C12A N12 H12C 109.5 . . ?
H12A N12 H12C 109.5 . . ?
H12B N12 H12C 109.5 . . ?
N13 C13A C13G 112.8(13) . . ?
N13 C13A C13B 112.9(12) . . ?
C13G C13A C13B 117.5(11) . . ?
N13 C13A H13 103.9 . . ?
C13G C13A H13 103.9 . . ?
C13B C13A H13 103.9 . . ?
C13C C13B C13A 113.6(12) . . ?
C13C C13B H13N 108.8 . . ?
C13A C13B H13N 108.8 . . ?
C13C C13B H13O 108.8 . . ?
C13A C13B H13O 108.8 . . ?
H13N C13B H13O 107.7 . . ?
C13D C13C C13B 112.4(13) . . ?
C13D C13C H13D 109.1 . . ?
C13B C13C H13D 109.1 . . ?
C13D C13C H13E 109.1 . . ?
C13B C13C H13E 109.1 . . ?
H13D C13C H13E 107.9 . . ?
C13E C13D C13C 116.0(13) . . ?
C13E C13D H13F 108.3 . . ?
C13C C13D H13F 108.3 . . ?
C13E C13D H13G 108.3 . . ?
C13C C13D H13G 108.3 . . ?
H13F C13D H13G 107.4 . . ?
C13D C13E C13F 119.4(13) . . ?
C13D C13E H13H 107.5 . . ?
C13F C13E H13H 107.5 . . ?
C13D C13E H13I 107.5 . . ?
C13F C13E H13I 107.5 . . ?
H13H C13E H13I 107 . . ?
C13G C13F C13E 118.7(14) . . ?
C13G C13F H13J 107.6 . . ?
C13E C13F H13J 107.6 . . ?
C13G C13F H13K 107.6 . . ?
C13E C13F H13K 107.6 . . ?
H13J C13F H13K 107.1 . . ?
C13F C13G C13A 117.7(13) . . ?
C13F C13G H13L 107.9 . . ?
C13A C13G H13L 107.9 . . ?
C13F C13G H13M 107.9 . . ?
C13A C13G H13M 107.9 . . ?
H13L C13G H13M 107.2 . . ?
C13A N13 H13A 109.5 . . ?
C13A N13 H13B 109.5 . . ?
H13A N13 H13B 109.5 . . ?
C13A N13 H13C 109.5 . . ?
H13A N13 H13C 109.5 . . ?
H13B N13 H13C 109.5 . . ?
C14B C14A N14 108.0(14) . . ?
C14B C14A C14G 120.5(12) . . ?
N14 C14A C14G 108.3(13) . . ?
C14B C14A H14 106.4 . . ?
N14 C14A H14 106.4 . . ?
C14G C14A H14 106.4 . . ?
C14A C14B C14C 117.4(13) . . ?
C14A C14B H14N 107.9 . . ?
C14C C14B H14N 107.9 . . ?
C14A C14B H14O 107.9 . . ?
C14C C14B H14O 107.9 . . ?
H14N C14B H14O 107.2 . . ?
C14B C14C C14D 113.2(13) . . ?
C14B C14C H14D 108.9 . . ?
C14D C14C H14D 108.9 . . ?
C14B C14C H14E 108.9 . . ?
C14D C14C H14E 108.9 . . ?
H14D C14C H14E 107.8 . . ?
C14E C14D C14C 117.3(12) . . ?
C14E C14D H14F 108 . . ?
C14C C14D H14F 108 . . ?
C14E C14D H14G 108 . . ?
C14C C14D H14G 108 . . ?
H14F C14D H14G 107.2 . . ?
C14D C14E C14F 115.0(12) . . ?
C14D C14E H14H 108.5 . . ?
C14F C14E H14H 108.5 . . ?
C14D C14E H14I 108.5 . . ?
C14F C14E H14I 108.5 . . ?
H14H C14E H14I 107.5 . . ?
C14E C14F C14G 113.3(12) . . ?
C14E C14F H14J 108.9 . . ?
C14G C14F H14J 108.9 . . ?
C14E C14F H14K 108.9 . . ?
C14G C14F H14K 108.9 . . ?
H14J C14F H14K 107.7 . . ?
C14A C14G C14F 115.9(12) . . ?
C14A C14G H14L 108.3 . . ?
C14F C14G H14L 108.3 . . ?
C14A C14G H14M 108.3 . . ?
C14F C14G H14M 108.3 . . ?
H14L C14G H14M 107.4 . . ?
C14A N14 H14A 109.5 . . ?
C14A N14 H14B 109.5 . . ?
H14A N14 H14B 109.5 . . ?
C14A N14 H14C 109.5 . . ?
H14A N14 H14C 109.5 . . ?
H14B N14 H14C 109.5 . . ?
C15B C15A C15G 117.2(12) . . ?
C15B C15A N15 109.2(13) . . ?
C15G C15A N15 111.4(14) . . ?
C15B C15A H15 106.1 . . ?
C15G C15A H15 106.1 . . ?
N15 C15A H15 106.1 . . ?
C15A C15B C15C 114.3(13) . . ?
C15A C15B H15N 108.7 . . ?
C15C C15B H15N 108.7 . . ?
C15A C15B H15O 108.7 . . ?
C15C C15B H15O 108.7 . . ?
H15N C15B H15O 107.6 . . ?
C15D C15C C15B 115.3(14) . . ?
C15D C15C H15D 108.5 . . ?
C15B C15C H15D 108.5 . . ?
C15D C15C H15E 108.5 . . ?
C15B C15C H15E 108.5 . . ?
H15D C15C H15E 107.5 . . ?
C15E C15D C15C 118.1(13) . . ?
C15E C15D H15F 107.8 . . ?
C15C C15D H15F 107.8 . . ?
C15E C15D H15G 107.8 . . ?
C15C C15D H15G 107.8 . . ?
H15F C15D H15G 107.1 . . ?
C15D C15E C15F 115.6(13) . . ?
C15D C15E H15H 108.4 . . ?
C15F C15E H15H 108.4 . . ?
C15D C15E H15I 108.4 . . ?
C15F C15E H15I 108.4 . . ?
H15H C15E H15I 107.4 . . ?
C15G C15F C15E 114.3(14) . . ?
C15G C15F H15J 108.7 . . ?
C15E C15F H15J 108.7 . . ?
C15G C15F H15K 108.7 . . ?
C15E C15F H15K 108.7 . . ?
H15J C15F H15K 107.6 . . ?
C15F C15G C15A 116.5(13) . . ?
C15F C15G H15L 108.2 . . ?
C15A C15G H15L 108.2 . . ?
C15F C15G H15M 108.2 . . ?
C15A C15G H15M 108.2 . . ?
H15L C15G H15M 107.3 . . ?
C15A N15 H15A 109.5 . . ?
C15A N15 H15B 109.5 . . ?
H15A N15 H15B 109.5 . . ?
C15A N15 H15C 109.5 . . ?
H15A N15 H15C 109.5 . . ?
H15B N15 H15C 109.5 . . ?
C16G C16A C16B 117.7(11) . . ?
C16G C16A N16 108.1(11) . . ?
C16B C16A N16 110.6(11) . . ?
C16G C16A H16 106.6 . . ?
C16B C16A H16 106.6 . . ?
N16 C16A H16 106.6 . . ?
C16A C16B C16C 115.8(12) . . ?
C16A C16B H16N 108.3 . . ?
C16C C16B H16N 108.3 . . ?
C16A C16B H16O 108.3 . . ?
C16C C16B H16O 108.3 . . ?
H16N C16B H16O 107.4 . . ?
C16B C16C C16D 115.9(12) . . ?
C16B C16C H16D 108.3 . . ?
C16D C16C H16D 108.3 . . ?
C16B C16C H16E 108.3 . . ?
C16D C16C H16E 108.3 . . ?
H16D C16C H16E 107.4 . . ?
C16E C16D C16C 120.0(12) . . ?
C16E C16D H16F 107.3 . . ?
C16C C16D H16F 107.3 . . ?
C16E C16D H16G 107.3 . . ?
C16C C16D H16G 107.3 . . ?
H16F C16D H16G 106.9 . . ?
C16F C16E C16D 118.8(12) . . ?
C16F C16E H16H 107.6 . . ?
C16D C16E H16H 107.6 . . ?
C16F C16E H16I 107.6 . . ?
C16D C16E H16I 107.6 . . ?
H16H C16E H16I 107 . . ?
C16E C16F C16G 114.8(12) . . ?
C16E C16F H16J 108.6 . . ?
C16G C16F H16J 108.6 . . ?
C16E C16F H16K 108.6 . . ?
C16G C16F H16K 108.6 . . ?
H16J C16F H16K 107.5 . . ?
C16A C16G C16F 116.4(11) . . ?
C16A C16G H16L 108.2 . . ?
C16F C16G H16L 108.2 . . ?
C16A C16G H16M 108.2 . . ?
C16F C16G H16M 108.2 . . ?
H16L C16G H16M 107.4 . . ?
C16A N16 H16A 109.5 . . ?
C16A N16 H16B 109.5 . . ?
H16A N16 H16B 109.5 . . ?
C16A N16 H16C 109.5 . . ?
H16A N16 H16C 109.5 . . ?
H16B N16 H16C 109.5 . . ?
C17B C17A C17G 119.8(12) . . ?
C17B C17A N17 109.6(12) . . ?
C17G C17A N17 107.7(13) . . ?
C17B C17A H17 106.3 . . ?
C17G C17A H17 106.3 . . ?
N17 C17A H17 106.3 . . ?
C17C C17B C17A 122.3(13) . . ?
C17C C17B H17L 106.8 . . ?
C17A C17B H17L 106.8 . . ?
C17C C17B H17M 106.8 . . ?
C17A C17B H17M 106.8 . . ?
H17L C17B H17M 106.6 . . ?
C17B C17C C17D 118.8(13) . . ?
C17B C17C H17J 107.6 . . ?
C17D C17C H17J 107.6 . . ?
C17B C17C H17K 107.6 . . ?
C17D C17C H17K 107.6 . . ?
H17J C17C H17K 107 . . ?
C17E C17D C17C 118.7(13) . . ?
C17E C17D H17H 107.6 . . ?
C17C C17D H17H 107.6 . . ?
C17E C17D H17I 107.6 . . ?
C17C C17D H17I 107.6 . . ?
H17H C17D H17I 107.1 . . ?
C17D C17E C17F 122.9(13) . . ?
C17D C17E H17F 106.6 . . ?
C17F C17E H17F 106.6 . . ?
C17D C17E H17G 106.6 . . ?
C17F C17E H17G 106.6 . . ?
H17F C17E H17G 106.6 . . ?
C17G C17F C17E 127.4(14) . . ?
C17G C17F H17D 105.5 . . ?
C17E C17F H17D 105.5 . . ?
C17G C17F H17E 105.5 . . ?
C17E C17F H17E 105.5 . . ?
H17D C17F H17E 106 . . ?
C17F C17G C17A 124.5(13) . . ?
C17F C17G H17N 106.2 . . ?
C17A C17G H17N 106.2 . . ?
C17F C17G H17O 106.2 . . ?
C17A C17G H17O 106.2 . . ?
H17N C17G H17O 106.4 . . ?
C17A N17 H17A 109.5 . . ?
C17A N17 H17B 109.5 . . ?
H17A N17 H17B 109.5 . . ?
C17A N17 H17C 109.5 . . ?
H17A N17 H17C 109.5 . . ?
H17B N17 H17C 109.5 . . ?
H1AA O1 H1AB 118.1 . . ?
H2AA O2 H2AB 120.1 . . ?
Cl15 Pb1 Cl16 89.74(11) . . ?
Cl15 Pb1 Cl1 84.57(13) . . ?
Cl16 Pb1 Cl1 93.53(13) . . ?
Cl15 Pb1 Cl2 81.63(12) . . ?
Cl16 Pb1 Cl2 90.58(11) . . ?
Cl1 Pb1 Cl2 165.58(13) . . ?
Cl15 Pb1 Cl20 111.48(12) . 1_455 ?
Cl16 Pb1 Cl20 157.45(12) . 1_455 ?
Cl1 Pb1 Cl20 95.93(13) . 1_455 ?
Cl2 Pb1 Cl20 85.30(11) . 1_455 ?
Cl15 Pb1 Cl22 167.44(11) . . ?
Cl16 Pb1 Cl22 79.63(10) . . ?
Cl1 Pb1 Cl22 102.61(12) . . ?
Cl2 Pb1 Cl22 91.73(11) . . ?
Cl20 Pb1 Cl22 78.35(11) 1_455 . ?
Cl17 Pb2 Cl18 93.91(12) . . ?
Cl17 Pb2 Cl4 92.02(12) . . ?
Cl18 Pb2 Cl4 97.48(12) . . ?
Cl17 Pb2 Cl3 90.61(11) . . ?
Cl18 Pb2 Cl3 88.93(11) . . ?
Cl4 Pb2 Cl3 172.89(11) . . ?
Cl17 Pb2 Cl16 84.48(10) . . ?
Cl18 Pb2 Cl16 169.32(11) . . ?
Cl4 Pb2 Cl16 93.14(11) . . ?
Cl3 Pb2 Cl16 80.54(10) . . ?
Cl17 Pb2 Cl19 156.29(10) . . ?
Cl18 Pb2 Cl19 106.19(11) . . ?
Cl4 Pb2 Cl19 97.55(11) . . ?
Cl3 Pb2 Cl19 77.60(10) . . ?
Cl16 Pb2 Cl19 73.43(9) . . ?
Cl19 Pb3 Cl20 92.54(12) . . ?
Cl19 Pb3 Cl6 83.17(11) . . ?
Cl20 Pb3 Cl6 84.59(12) . . ?
Cl19 Pb3 Cl5 88.14(12) . . ?
Cl20 Pb3 Cl5 86.82(12) . . ?
Cl6 Pb3 Cl5 167.48(12) . . ?
Cl19 Pb3 Cl25 160.31(12) . 1_655 ?
Cl20 Pb3 Cl25 97.11(14) . 1_655 ?
Cl6 Pb3 Cl25 80.71(12) . 1_655 ?
Cl5 Pb3 Cl25 109.44(12) . 1_655 ?
Cl19 Pb3 Cl21 89.09(10) . . ?
Cl20 Pb3 Cl21 173.59(12) . . ?
Cl6 Pb3 Cl21 101.76(11) . . ?
Cl5 Pb3 Cl21 87.04(11) . . ?
Cl25 Pb3 Cl21 83.22(12) 1_655 . ?
Cl8 Pb4 Cl7 179.49(14) . . ?
Cl8 Pb4 Cl21 80.63(11) . . ?
Cl7 Pb4 Cl21 99.83(11) . . ?
Cl8 Pb4 Cl22 88.62(11) . . ?
Cl7 Pb4 Cl22 91.61(12) . . ?
Cl21 Pb4 Cl22 89.69(11) . . ?
Cl8 Pb4 Cl23 90.99(11) . . ?
Cl7 Pb4 Cl23 88.77(12) . . ?
Cl21 Pb4 Cl23 91.58(11) . . ?
Cl22 Pb4 Cl23 178.59(14) . . ?
Cl8 Pb4 Cl24 99.77(11) . . ?
Cl7 Pb4 Cl24 79.78(11) . . ?
Cl21 Pb4 Cl24 179.48(14) . . ?
Cl22 Pb4 Cl24 89.98(11) . . ?
Cl23 Pb4 Cl24 88.76(12) . . ?
Cl26 Pb5 Cl27 91.31(12) . . ?
Cl26 Pb5 Cl9 85.40(12) . . ?
Cl27 Pb5 Cl9 83.42(11) . . ?
Cl26 Pb5 Cl10 86.56(12) . . ?
Cl27 Pb5 Cl10 86.53(11) . . ?
Cl9 Pb5 Cl10 166.97(11) . . ?
Cl26 Pb5 Cl25 96.59(14) . . ?
Cl27 Pb5 Cl25 161.75(13) . . ?
Cl9 Pb5 Cl25 80.86(12) . . ?
Cl10 Pb5 Cl25 110.28(12) . . ?
Cl26 Pb5 Cl24 174.50(12) . . ?
Cl27 Pb5 Cl24 89.45(11) . . ?
Cl9 Pb5 Cl24 100.10(11) . . ?
Cl10 Pb5 Cl24 88.06(11) . . ?
Cl25 Pb5 Cl24 84.26(12) . . ?
Cl29 Pb6 Cl28 93.36(11) . . ?
Cl29 Pb6 Cl12 89.57(12) . . ?
Cl28 Pb6 Cl12 93.02(13) . . ?
Cl29 Pb6 Cl11 84.76(11) . . ?
Cl28 Pb6 Cl11 87.59(11) . . ?
Cl12 Pb6 Cl11 174.32(11) . . ?
Cl29 Pb6 Cl30 86.27(10) . . ?
Cl28 Pb6 Cl30 179.61(12) . . ?
Cl12 Pb6 Cl30 86.85(12) . . ?
Cl11 Pb6 Cl30 92.50(10) . . ?
Cl29 Pb6 Cl27 161.42(10) . . ?
Cl28 Pb6 Cl27 104.78(11) . . ?
Cl12 Pb6 Cl27 85.60(11) . . ?
Cl11 Pb6 Cl27 99.71(10) . . ?
Cl30 Pb6 Cl27 75.58(9) . . ?
Cl31 Pb7 Cl30 87.96(11) . . ?
Cl31 Pb7 Cl14 84.07(12) . . ?
Cl30 Pb7 Cl14 92.22(13) . . ?
Cl31 Pb7 Cl13 83.12(11) . . ?
Cl30 Pb7 Cl13 89.63(11) . . ?
Cl14 Pb7 Cl13 166.98(12) . . ?
Cl31 Pb7 Cl26 110.87(11) . 1_655 ?
Cl30 Pb7 Cl26 158.68(12) . 1_655 ?
Cl14 Pb7 Cl26 99.38(12) . 1_655 ?
Cl13 Pb7 Cl26 83.09(11) . 1_655 ?
Cl31 Pb7 Cl23 164.65(11) . . ?
Cl30 Pb7 Cl23 79.37(10) . . ?
Cl14 Pb7 Cl23 104.87(12) . . ?
Cl13 Pb7 Cl23 88.13(11) . . ?
Cl26 Pb7 Cl23 80.39(11) 1_655 . ?
Pb1 Cl16 Pb2 150.09(13) . . ?
Pb3 Cl19 Pb2 171.11(14) . . ?
Pb3 Cl20 Pb1 173.76(16) . 1_655 ?
Pb4 Cl21 Pb3 169.31(15) . . ?
Pb4 Cl22 Pb1 170.92(14) . . ?
Pb4 Cl23 Pb7 172.59(16) . . ?
Pb4 Cl24 Pb5 170.63(15) . . ?
Pb5 Cl25 Pb3 178.5(2) . 1_455 ?
Pb5 Cl26 Pb7 175.77(16) . 1_455 ?
Pb5 Cl27 Pb6 170.10(15) . . ?
Pb7 Cl30 Pb6 152.23(14) . . ?

loop_
_geom_bond_atom_site_label_1
_geom_bond_atom_site_label_2
_geom_bond_distance
_geom_bond_site_symmetry_2
_geom_bond_publ_flag
C1A C1B 1.499(5) . ?
C1A C1G 1.501(5) . ?
C1A N1 1.541(19) . ?
C1A H1 1 . ?
C1B C1C 1.502(5) . ?
C1B H1B1 0.99 . ?
C1B H1B2 0.99 . ?
C1C C1D 1.502(5) . ?
C1C H1C1 0.99 . ?
C1C H1C2 0.99 . ?
C1D C1E 1.500(5) . ?
C1D H1D1 0.99 . ?
C1D H1D2 0.99 . ?
C1E C1F 1.500(5) . ?
C1E H1E1 0.99 . ?
C1E H1E2 0.99 . ?
C1F C1G 1.499(5) . ?
C1F H1F1 0.99 . ?
C1F H1F2 0.99 . ?
C1G H1G1 0.99 . ?
C1G H1G2 0.99 . ?
N1 H1A 0.91 . ?
N1 H1B 0.91 . ?
N1 H1C 0.91 . ?
C2A N2 1.486(19) . ?
C2A C2B 1.498(12) . ?
C2A C2G 1.503(13) . ?
C2A H2 1 . ?
C2B C2C 1.450(13) . ?
C2B H2B1 0.99 . ?
C2B H2B2 0.99 . ?
C2C C2D 1.522(13) . ?
C2C H2C1 0.99 . ?
C2C H2C2 0.99 . ?
C2D C2E 1.507(12) . ?
C2D H2D1 0.99 . ?
C2D H2D2 0.99 . ?
C2E C2F 1.520(12) . ?
C2E H2E1 0.99 . ?
C2E H2E2 0.99 . ?
C2F C2G 1.531(13) . ?
C2F H2F1 0.99 . ?
C2F H2F2 0.99 . ?
C2G H2G1 0.99 . ?
C2G H2G2 0.99 . ?
N2 H2A 0.91 . ?
N2 H2B 0.91 . ?
N2 H2C 0.91 . ?
C3A C3B 1.505(13) . ?
C3A C3G 1.508(13) . ?
C3A N3 1.527(17) . ?
C3A H3 1 . ?
C3B C3C 1.483(12) . ?
C3B H3B1 0.99 . ?
C3B H3B2 0.99 . ?
C3C C3D 1.464(13) . ?
C3C H3C1 0.99 . ?
C3C H3C2 0.99 . ?
C3D C3E 1.482(13) . ?
C3D H3D1 0.99 . ?
C3D H3D2 0.99 . ?
C3E C3F 1.528(13) . ?
C3E H3E1 0.99 . ?
C3E H3E2 0.99 . ?
C3F C3G 1.503(13) . ?
C3F H3F1 0.99 . ?
C3F H3F2 0.99 . ?
C3G H3G1 0.99 . ?
C3G H3G2 0.99 . ?
N3 H3A 0.91 . ?
N3 H3B 0.91 . ?
N3 H3C 0.91 . ?
C4A C4G 1.477(13) . ?
C4A C4B 1.481(13) . ?
C4A N4 1.51(2) . ?
C4A H4 1 . ?
C4B C4C 1.476(13) . ?
C4B H4B1 0.99 . ?
C4B H4B2 0.99 . ?
C4C C4D 1.535(13) . ?
C4C H4C1 0.99 . ?
C4C H4C2 0.99 . ?
C4D C4E 1.487(13) . ?
C4D H4D1 0.99 . ?
C4D H4D2 0.99 . ?
C4E C4F 1.506(13) . ?
C4E H4E1 0.99 . ?
C4E H4E2 0.99 . ?
C4F C4G 1.496(13) . ?
C4F H4F1 0.99 . ?
C4F H4F2 0.99 . ?
C4G H4G1 0.99 . ?
C4G H4G2 0.99 . ?
N4 H4A 0.91 . ?
N4 H4B 0.91 . ?
N4 H4C 0.91 . ?
C5A C5B 1.483(12) . ?
C5A N5 1.495(19) . ?
C5A C5G 1.512(12) . ?
C5A H5 1 . ?
C5B C5C 1.507(13) . ?
C5B H5B1 0.99 . ?
C5B H5B2 0.99 . ?
C5C C5D 1.491(13) . ?
C5C H5C1 0.99 . ?
C5C H5C2 0.99 . ?
C5D C5E 1.482(12) . ?
C5D H5D1 0.99 . ?
C5D H5D2 0.99 . ?
C5E C5F 1.513(13) . ?
C5E H5E1 0.99 . ?
C5E H5E2 0.99 . ?
C5F C5G 1.492(13) . ?
C5F H5F1 0.99 . ?
C5F H5F2 0.99 . ?
C5G H5G1 0.99 . ?
C5G H5G2 0.99 . ?
N5 H5A 0.91 . ?
N5 H5B 0.91 . ?
N5 H5C 0.91 . ?
C6A C6G 1.478(13) . ?
C6A C6B 1.481(13) . ?
C6A N6 1.50(2) . ?
C6A H6 1 . ?
C6B C6C 1.491(13) . ?
C6B H6B1 0.99 . ?
C6B H6B2 0.99 . ?
C6C C6D 1.527(13) . ?
C6C H6C1 0.99 . ?
C6C H6C2 0.99 . ?
C6D C6E 1.492(13) . ?
C6D H6D1 0.99 . ?
C6D H6D2 0.99 . ?
C6E C6F 1.528(13) . ?
C6E H6E1 0.99 . ?
C6E H6E2 0.99 . ?
C6F C6G 1.509(13) . ?
C6F H6F1 0.99 . ?
C6F H6F2 0.99 . ?
C6G H6G1 0.99 . ?
C6G H6G2 0.99 . ?
N6 H6A 0.91 . ?
N6 H6B 0.91 . ?
N6 H6C 0.91 . ?
C7A N7 1.47(2) . ?
C7A C7B 1.489(13) . ?
C7A C7G 1.494(13) . ?
C7A H7 1 . ?
C7B C7C 1.507(13) . ?
C7B H7B1 0.99 . ?
C7B H7B2 0.99 . ?
C7C C7D 1.495(13) . ?
C7C H7C1 0.99 . ?
C7C H7C2 0.99 . ?
C7D C7E 1.473(13) . ?
C7D H7D1 0.99 . ?
C7D H7D2 0.99 . ?
C7E C7F 1.496(13) . ?
C7E H7E1 0.99 . ?
C7E H7E2 0.99 . ?
C7F C7G 1.443(13) . ?
C7F H7F1 0.99 . ?
C7F H7F2 0.99 . ?
C7G H7G1 0.99 . ?
C7G H7G2 0.99 . ?
N7 H7A 0.91 . ?
N7 H7B 0.91 . ?
N7 H7C 0.91 . ?
C8A C8G 1.510(12) . ?
C8A N8 1.511(17) . ?
C8A C8B 1.513(12) . ?
C8A H8 1 . ?
C8B C8C 1.510(12) . ?
C8B H8B1 0.99 . ?
C8B H8B2 0.99 . ?
C8C C8D 1.503(12) . ?
C8C H8C1 0.99 . ?
C8C H8C2 0.99 . ?
C8D C8E 1.526(12) . ?
C8D H8D1 0.99 . ?
C8D H8D2 0.99 . ?
C8E C8F 1.534(12) . ?
C8E H8E1 0.99 . ?
C8E H8E2 0.99 . ?
C8F C8G 1.506(12) . ?
C8F H8F1 0.99 . ?
C8F H8F2 0.99 . ?
C8G H8G1 0.99 . ?
C8G H8G2 0.99 . ?
N8 H8A 0.91 . ?
N8 H8B 0.91 . ?
N8 H8C 0.91 . ?
C9A C9B 1.491(12) . ?
C9A C9G 1.526(12) . ?
C9A N9 1.556(18) . ?
C9A H9 1 . ?
C9B C9C 1.504(13) . ?
C9B H9B1 0.99 . ?
C9B H9B2 0.99 . ?
C9C C9D 1.521(12) . ?
C9C H9C1 0.99 . ?
C9C H9C2 0.99 . ?
C9D C9E 1.506(12) . ?
C9D H9D1 0.99 . ?
C9D H9D2 0.99 . ?
C9E C9F 1.511(13) . ?
C9E H9E1 0.99 . ?
C9E H9E2 0.99 . ?
C9F C9G 1.491(12) . ?
C9F H9F1 0.99 . ?
C9F H9F2 0.99 . ?
C9G H9G1 0.99 . ?
C9G H9G2 0.99 . ?
N9 H9A 0.91 . ?
N9 H9B 0.91 . ?
N9 H9C 0.91 . ?
N10 C10A 1.4058 . ?
N10 H10A 0.91 . ?
N10 H10B 0.91 . ?
N10 H10C 0.91 . ?
C10A C10B 1.473(9) . ?
C10A C10G 1.502(9) . ?
C10A H10 1 . ?
C10B C10C 1.490(9) . ?
C10B H10N 0.99 . ?
C10B H10O 0.99 . ?
C10C C10D 1.497(10) . ?
C10C H10D 0.99 . ?
C10C H10E 0.99 . ?
C10D C10E 1.474(10) . ?
C10D H10F 0.99 . ?
C10D H10G 0.99 . ?
C10E C10F 1.474(10) . ?
C10E H10H 0.99 . ?
C10E H10I 0.99 . ?
C10F C10G 1.481(10) . ?
C10F H10J 0.99 . ?
C10F H10K 0.99 . ?
C10G H10L 0.99 . ?
C10G H10M 0.99 . ?
C11A C11G 1.504(13) . ?
C11A C11B 1.512(13) . ?
C11A N11 1.538(18) . ?
C11A H11 1 . ?
C11B C11C 1.496(13) . ?
C11B H11N 0.99 . ?
C11B H11O 0.99 . ?
C11C C11D 1.496(13) . ?
C11C H11D 0.99 . ?
C11C H11E 0.99 . ?
C11D C11E 1.471(13) . ?
C11D H11F 0.99 . ?
C11D H11G 0.99 . ?
C11E C11F 1.516(13) . ?
C11E H11H 0.99 . ?
C11E H11I 0.99 . ?
C11F C11G 1.514(13) . ?
C11F H11J 0.99 . ?
C11F H11K 0.99 . ?
C11G H11L 0.99 . ?
C11G H11M 0.99 . ?
N11 H11A 0.91 . ?
N11 H11B 0.91 . ?
N11 H11C 0.91 . ?
C12A C12B 1.463(13) . ?
C12A C12G 1.517(13) . ?
C12A N12 1.53(2) . ?
C12A H12 1 . ?
C12B C12C 1.484(13) . ?
C12B H12N 0.99 . ?
C12B H12O 0.99 . ?
C12C C12D 1.503(14) . ?
C12C H12D 0.99 . ?
C12C H12E 0.99 . ?
C12D C12E 1.496(13) . ?
C12D H12F 0.99 . ?
C12D H12G 0.99 . ?
C12E C12F 1.480(13) . ?
C12E H12H 0.99 . ?
C12E H12I 0.99 . ?
C12F C12G 1.518(14) . ?
C12F H12J 0.99 . ?
C12F H12K 0.99 . ?
C12G H12L 0.99 . ?
C12G H12M 0.99 . ?
N12 H12A 0.91 . ?
N12 H12B 0.91 . ?
N12 H12C 0.91 . ?
C13A N13 1.481(19) . ?
C13A C13G 1.498(13) . ?
C13A C13B 1.521(13) . ?
C13A H13 1 . ?
C13B C13C 1.517(13) . ?
C13B H13N 0.99 . ?
C13B H13O 0.99 . ?
C13C C13D 1.517(13) . ?
C13C H13D 0.99 . ?
C13C H13E 0.99 . ?
C13D C13E 1.475(13) . ?
C13D H13F 0.99 . ?
C13D H13G 0.99 . ?
C13E C13F 1.504(13) . ?
C13E H13H 0.99 . ?
C13E H13I 0.99 . ?
C13F C13G 1.477(13) . ?
C13F H13J 0.99 . ?
C13F H13K 0.99 . ?
C13G H13L 0.99 . ?
C13G H13M 0.99 . ?
N13 H13A 0.91 . ?
N13 H13B 0.91 . ?
N13 H13C 0.91 . ?
C14A C14B 1.469(13) . ?
C14A N14 1.48(2) . ?
C14A C14G 1.485(13) . ?
C14A H14 1 . ?
C14B C14C 1.498(13) . ?
C14B H14N 0.99 . ?
C14B H14O 0.99 . ?
C14C C14D 1.515(13) . ?
C14C H14D 0.99 . ?
C14C H14E 0.99 . ?
C14D C14E 1.503(13) . ?
C14D H14F 0.99 . ?
C14D H14G 0.99 . ?
C14E C14F 1.517(13) . ?
C14E H14H 0.99 . ?
C14E H14I 0.99 . ?
C14F C14G 1.536(13) . ?
C14F H14J 0.99 . ?
C14F H14K 0.99 . ?
C14G H14L 0.99 . ?
C14G H14M 0.99 . ?
N14 H14A 0.91 . ?
N14 H14B 0.91 . ?
N14 H14C 0.91 . ?
C15A C15B 1.492(13) . ?
C15A C15G 1.498(13) . ?
C15A N15 1.53(2) . ?
C15A H15 1 . ?
C15B C15C 1.514(13) . ?
C15B H15N 0.99 . ?
C15B H15O 0.99 . ?
C15C C15D 1.512(13) . ?
C15C H15D 0.99 . ?
C15C H15E 0.99 . ?
C15D C15E 1.487(13) . ?
C15D H15F 0.99 . ?
C15D H15G 0.99 . ?
C15E C15F 1.532(13) . ?
C15E H15H 0.99 . ?
C15E H15I 0.99 . ?
C15F C15G 1.487(13) . ?
C15F H15J 0.99 . ?
C15F H15K 0.99 . ?
C15G H15L 0.99 . ?
C15G H15M 0.99 . ?
N15 H15A 0.91 . ?
N15 H15B 0.91 . ?
N15 H15C 0.91 . ?
C16A C16G 1.496(12) . ?
C16A C16B 1.499(12) . ?
C16A N16 1.499(17) . ?
C16A H16 1 . ?
C16B C16C 1.509(13) . ?
C16B H16N 0.99 . ?
C16B H16O 0.99 . ?
C16C C16D 1.509(12) . ?
C16C H16D 0.99 . ?
C16C H16E 0.99 . ?
C16D C16E 1.503(12) . ?
C16D H16F 0.99 . ?
C16D H16G 0.99 . ?
C16E C16F 1.494(12) . ?
C16E H16H 0.99 . ?
C16E H16I 0.99 . ?
C16F C16G 1.499(12) . ?
C16F H16J 0.99 . ?
C16F H16K 0.99 . ?
C16G H16L 0.99 . ?
C16G H16M 0.99 . ?
N16 H16A 0.91 . ?
N16 H16B 0.91 . ?
N16 H16C 0.91 . ?
C17A C17B 1.481(12) . ?
C17A C17G 1.481(12) . ?
C17A N17 1.550(19) . ?
C17A H17 1 . ?
C17B C17C 1.463(12) . ?
C17B H17L 0.99 . ?
C17B H17M 0.99 . ?
C17C C17D 1.499(13) . ?
C17C H17J 0.99 . ?
C17C H17K 0.99 . ?
C17D C17E 1.498(13) . ?
C17D H17H 0.99 . ?
C17D H17I 0.99 . ?
C17E C17F 1.498(13) . ?
C17E H17F 0.99 . ?
C17E H17G 0.99 . ?
C17F C17G 1.423(13) . ?
C17F H17D 0.99 . ?
C17F H17E 0.99 . ?
C17G H17N 0.99 . ?
C17G H17O 0.99 . ?
N17 H17A 0.91 . ?
N17 H17B 0.91 . ?
N17 H17C 0.91 . ?
O1 H1AA 0.8499 . ?
O1 H1AB 0.8501 . ?
O2 H2AA 0.8497 . ?
O2 H2AB 0.8498 . ?
Pb1 Cl15 2.704(4) . ?
Pb1 Cl16 2.756(3) . ?
Pb1 Cl1 2.798(5) . ?
Pb1 Cl2 2.976(5) . ?
Pb1 Cl20 3.073(4) 1_455 ?
Pb1 Cl22 3.261(4) . ?
Pb2 Cl17 2.678(4) . ?
Pb2 Cl18 2.715(3) . ?
Pb2 Cl4 2.781(4) . ?
Pb2 Cl3 2.999(4) . ?
Pb2 Cl16 3.131(3) . ?
Pb2 Cl19 3.273(4) . ?
Pb3 Cl19 2.747(4) . ?
Pb3 Cl20 2.766(4) . ?
Pb3 Cl6 2.838(4) . ?
Pb3 Cl5 2.860(4) . ?
Pb3 Cl25 3.013(5) 1_655 ?
Pb3 Cl21 3.082(4) . ?
Pb4 Cl8 2.877(4) . ?
Pb4 Cl7 2.888(4) . ?
Pb4 Cl21 2.915(4) . ?
Pb4 Cl22 2.919(4) . ?
Pb4 Cl23 2.924(4) . ?
Pb4 Cl24 2.924(4) . ?
Pb5 Cl26 2.756(4) . ?
Pb5 Cl27 2.793(4) . ?
Pb5 Cl9 2.829(4) . ?
Pb5 Cl10 2.877(4) . ?
Pb5 Cl25 2.983(4) . ?
Pb5 Cl24 3.078(4) . ?
Pb6 Cl29 2.682(3) . ?
Pb6 Cl28 2.729(4) . ?
Pb6 Cl12 2.834(4) . ?
Pb6 Cl11 2.974(4) . ?
Pb6 Cl30 3.077(3) . ?
Pb6 Cl27 3.189(4) . ?
Pb7 Cl31 2.736(4) . ?
Pb7 Cl30 2.762(3) . ?
Pb7 Cl14 2.802(4) . ?
Pb7 Cl13 2.917(4) . ?
Pb7 Cl26 3.060(4) 1_655 ?
Pb7 Cl23 3.234(4) . ?
Cl20 Pb1 3.073(4) 1_655 ?
Cl25 Pb3 3.013(5) 1_455 ?
Cl26 Pb7 3.060(4) 1_455 ?

loop_
_geom_hbond_atom_site_label_D
_geom_hbond_atom_site_label_H
_geom_hbond_atom_site_label_A
_geom_hbond_distance_DH
_geom_hbond_distance_HA
_geom_hbond_distance_DA
_geom_hbond_angle_DHA
_geom_hbond_site_symmetry_A
N1 H1A Cl23 0.91 2.55 3.358(15) 147.7 .
N1 H1B Cl25 0.91 2.76 3.468(14) 135.9 1_655
N1 H1C Cl9 0.91 2.46 3.348(14) 166.8 1_655
N2 H2A Cl27 0.91 2.51 3.338(14) 151.4 .
N2 H2B Cl7 0.91 2.38 3.273(14) 167.1 .
N2 H2C Cl30 0.91 2.78 3.432(14) 129.7 .
N2 H2C Cl23 0.91 2.79 3.549(14) 142 .
N3 H3A Cl9 0.91 2.47 3.305(13) 151.9 .
N3 H3B O1 0.91 1.95 2.847(16) 170.5 1_455
N3 H3C Cl13 0.91 2.33 3.193(12) 158.6 1_455
N4 H4A Cl16 0.91 2.62 3.338(16) 136.8 .
N4 H4B Cl5 0.91 2.41 3.286(16) 162.8 .
N4 H4C Cl21 0.91 2.67 3.483(17) 149 .
N5 H5A Cl30 0.91 2.62 3.338(14) 136.8 .
N5 H5B Cl24 0.91 2.59 3.301(13) 135.4 .
N5 H5C Cl10 0.91 2.38 3.285(15) 177.2 .
N6 H6A Cl25 0.91 2.78 3.568(17) 145.5 .
N6 H6B Cl8 0.91 2.36 3.249(16) 166.4 1_455
N6 H6C Cl23 0.91 2.57 3.379(15) 148.3 1_455
N7 H7A O1 0.91 2 2.873(17) 161.3 1_455
N7 H7B Cl12 0.91 2.37 3.272(17) 173.9 .
N7 H7C Cl10 0.91 2.34 3.239(15) 169 .
N8 H8A Cl29 0.91 2.64 3.317(13) 132.3 .
N8 H8A Cl31 0.91 2.7 3.332(12) 126.9 .
N8 H8B Cl11 0.91 2.32 3.219(12) 169.3 .
N8 H8C Cl13 0.91 2.39 3.248(12) 157.9 .
N9 H9A Cl17 0.91 2.62 3.251(12) 126.9 .
N9 H9A Cl15 0.91 2.78 3.474(12) 133.8 .
N9 H9B Cl3 0.91 2.37 3.229(12) 157.5 .
N9 H9C Cl1 0.91 2.38 3.258(12) 162.8 .
N10 H10A Cl14 0.91 2.74 3.209(14) 113.4 .
N10 H10B Cl29 0.91 2.52 3.302(11) 144.3 .
N10 H10B Cl12 0.91 2.7 3.240(13) 119.3 .
N10 H10C Cl31 0.91 2.54 3.428(12) 164.6 .
N11 H11A Cl6 0.91 2.48 3.353(13) 160.5 .
N11 H11B Cl2 0.91 2.29 3.192(13) 169.4 1_655
N11 H11C O2 0.91 1.99 2.882(17) 165.4 .
N12 H12A Cl4 0.91 2.43 3.192(16) 142 .
N12 H12B Cl17 0.91 2.41 3.254(15) 154.5 .
N12 H12C Cl2 0.91 2.38 3.239(16) 157.8 .
N13 H13A Cl5 0.91 2.26 3.167(14) 175.1 .
N13 H13B Cl3 0.91 2.32 3.218(15) 169.6 .
N13 H13C O2 0.91 2 2.833(17) 150.9 .
N14 H14A Cl25 0.91 2.71 3.460(15) 140.2 .
N14 H14C Cl6 0.91 2.44 3.313(14) 160.7 1_455
N14 H14B Cl22 0.91 2.5 3.357(14) 157.3 .
N15 H15A Cl22 0.91 2.48 3.320(15) 153.9 .
N15 H15B Cl7 0.91 2.42 3.291(16) 161.1 .
N15 H15C Cl25 0.91 2.77 3.627(16) 157.9 .
N16 H16A Cl11 0.91 2.49 3.251(12) 140.8 .
N16 H16C Cl28 0.91 2.33 3.203(13) 161.1 .
N17 H17A Cl19 0.91 2.55 3.330(14) 143.5 .
N17 H17B Cl16 0.91 2.6 3.342(13) 138.6 .
N17 H17C Cl8 0.91 2.39 3.300(13) 179.1 .
O1 H1AA Cl31 0.85 2.34 3.188(10) 179.8 .
O1 H1AB Cl28 0.85 2.4 3.149(11) 146.4 1_655
O2 H2AA Cl18 0.85 2.29 3.142(11) 179 .
O2 H2AB Cl15 0.85 2.35 3.203(11) 178.9 1_655

loop_
_geom_torsion_atom_site_label_1
_geom_torsion_atom_site_label_2
_geom_torsion_atom_site_label_3
_geom_torsion_atom_site_label_4
_geom_torsion
_geom_torsion_site_symmetry_1
_geom_torsion_site_symmetry_2
_geom_torsion_site_symmetry_3
_geom_torsion_site_symmetry_4
_geom_torsion_publ_flag
C1G C1A C1B C1C 42(2) . . . . ?
N1 C1A C1B C1C 161.3(12) . . . . ?
C1A C1B C1C C1D -84.9(18) . . . . ?
C1B C1C C1D C1E 66(2) . . . . ?
C1C C1D C1E C1F -48(2) . . . . ?
C1D C1E C1F C1G 65(2) . . . . ?
C1E C1F C1G C1A -82.1(18) . . . . ?
C1B C1A C1G C1F 35(2) . . . . ?
N1 C1A C1G C1F -84.9(15) . . . . ?
N2 C2A C2B C2C 94.1(16) . . . . ?
C2G C2A C2B C2C -28(2) . . . . ?
C2A C2B C2C C2D 79(2) . . . . ?
C2B C2C C2D C2E -65(2) . . . . ?
C2C C2D C2E C2F 45(2) . . . . ?
C2D C2E C2F C2G -68.0(19) . . . . ?
N2 C2A C2G C2F -172.7(12) . . . . ?
C2B C2A C2G C2F -47(2) . . . . ?
C2E C2F C2G C2A 90.6(16) . . . . ?
C3G C3A C3B C3C 75.4(19) . . . . ?
N3 C3A C3B C3C -166.9(14) . . . . ?
C3A C3B C3C C3D -47(2) . . . . ?
C3B C3C C3D C3E -21(3) . . . . ?
C3C C3D C3E C3F 75(2) . . . . ?
C3D C3E C3F C3G -79.3(18) . . . . ?
C3E C3F C3G C3A 68(2) . . . . ?
C3B C3A C3G C3F -68.8(19) . . . . ?
N3 C3A C3G C3F 175.0(13) . . . . ?
C4G C4A C4B C4C -39(2) . . . . ?
N4 C4A C4B C4C 89.1(17) . . . . ?
C4A C4B C4C C4D 90.1(19) . . . . ?
C4B C4C C4D C4E -75(2) . . . . ?
C4C C4D C4E C4F 54(2) . . . . ?
C4D C4E C4F C4G -67(2) . . . . ?
C4B C4A C4G C4F -38(2) . . . . ?
N4 C4A C4G C4F -160.8(15) . . . . ?
C4E C4F C4G C4A 80(2) . . . . ?
N5 C5A C5B C5C 170.9(13) . . . . ?
C5G C5A C5B C5C 42(2) . . . . ?
C5A C5B C5C C5D -81(2) . . . . ?
C5B C5C C5D C5E 63(2) . . . . ?
C5C C5D C5E C5F -50(2) . . . . ?
C5D C5E C5F C5G 70.7(19) . . . . ?
C5E C5F C5G C5A -85.0(17) . . . . ?
C5B C5A C5G C5F 34(2) . . . . ?
N5 C5A C5G C5F -95.5(15) . . . . ?
C6G C6A C6B C6C -28(3) . . . . ?
N6 C6A C6B C6C 98.3(16) . . . . ?
C6A C6B C6C C6D 79(2) . . . . ?
C6B C6C C6D C6E -73(2) . . . . ?
C6C C6D C6E C6F 53(2) . . . . ?
C6D C6E C6F C6G -63(2) . . . . ?
C6B C6A C6G C6F -46(3) . . . . ?
N6 C6A C6G C6F -167.9(14) . . . . ?
C6E C6F C6G C6A 81(2) . . . . ?
N7 C7A C7B C7C -173.3(17) . . . . ?
C7G C7A C7B C7C 62(3) . . . . ?
C7A C7B C7C C7D -77(2) . . . . ?
C7B C7C C7D C7E 58(3) . . . . ?
C7C C7D C7E C7F 4(4) . . . . ?
C7D C7E C7F C7G -60(3) . . . . ?
C7E C7F C7G C7A 74(3) . . . . ?
N7 C7A C7G C7F 173.7(19) . . . . ?
C7B C7A C7G C7F -62(3) . . . . ?
C8G C8A C8B C8C 44.9(17) . . . . ?
N8 C8A C8B C8C 167.5(11) . . . . ?
C8A C8B C8C C8D -85.9(16) . . . . ?
C8B C8C C8D C8E 63.0(19) . . . . ?
C8C C8D C8E C8F -46(2) . . . . ?
C8D C8E C8F C8G 67.4(18) . . . . ?
C8E C8F C8G C8A -84.3(16) . . . . ?
N8 C8A C8G C8F -87.9(14) . . . . ?
C8B C8A C8G C8F 33.8(18) . . . . ?
C9G C9A C9B C9C -33(2) . . . . ?
N9 C9A C9B C9C 85.1(14) . . . . ?
C9A C9B C9C C9D 85.8(17) . . . . ?
C9B C9C C9D C9E -74.5(18) . . . . ?
C9C C9D C9E C9F 55.9(19) . . . . ?
C9D C9E C9F C9G -72.2(19) . . . . ?
C9E C9F C9G C9A 86.8(18) . . . . ?
C9B C9A C9G C9F -42(2) . . . . ?
N9 C9A C9G C9F -161.5(12) . . . . ?
N10 C10A C10B C10C -180.0(17) . . . . ?
C10G C10A C10B C10C -1(3) . . . . ?
C10A C10B C10C C10D -47(3) . . . . ?
C10B C10C C10D C10E 65(3) . . . . ?
C10C C10D C10E C10F -45(4) . . . . ?
C10D C10E C10F C10G 37(4) . . . . ?
C10E C10F C10G C10A -50(3) . . . . ?
N10 C10A C10G C10F -137.0(18) . . . . ?
C10B C10A C10G C10F 45(3) . . . . ?
C11G C11A C11B C11C 59(2) . . . . ?
N11 C11A C11B C11C -177.0(13) . . . . ?
C11A C11B C11C C11D -79.3(19) . . . . ?
C11B C11C C11D C11E 71(2) . . . . ?
C11C C11D C11E C11F -5(3) . . . . ?
C11D C11E C11F C11G -62(2) . . . . ?
C11B C11A C11G C11F -67(2) . . . . ?
N11 C11A C11G C11F 170.1(13) . . . . ?
C11E C11F C11G C11A 86.7(18) . . . . ?
C12G C12A C12B C12C 41(3) . . . . ?
N12 C12A C12B C12C 169.3(19) . . . . ?
C12A C12B C12C C12D 24(3) . . . . ?
C12B C12C C12D C12E -74(3) . . . . ?
C12C C12D C12E C12F 73(2) . . . . ?
C12D C12E C12F C12G -62(2) . . . . ?
C12B C12A C12G C12F -79(3) . . . . ?
N12 C12A C12G C12F 154.8(17) . . . . ?
C12E C12F C12G C12A 72(2) . . . . ?
N13 C13A C13B C13C 90.1(16) . . . . ?
C13G C13A C13B C13C -44(2) . . . . ?
C13A C13B C13C C13D 89.5(17) . . . . ?
C13B C13C C13D C13E -70(2) . . . . ?
C13C C13D C13E C13F 47(3) . . . . ?
C13D C13E C13F C13G -62(2) . . . . ?
C13E C13F C13G C13A 77(2) . . . . ?
N13 C13A C13G C13F -165.4(14) . . . . ?
C13B C13A C13G C13F -31(2) . . . . ?
N14 C14A C14B C14C 88.8(16) . . . . ?
C14G C14A C14B C14C -36(2) . . . . ?
C14A C14B C14C C14D 81(2) . . . . ?
C14B C14C C14D C14E -71(2) . . . . ?
C14C C14D C14E C14F 57(2) . . . . ?
C14D C14E C14F C14G -70.8(19) . . . . ?
C14B C14A C14G C14F -37(2) . . . . ?
N14 C14A C14G C14F -162.3(13) . . . . ?
C14E C14F C14G C14A 81.8(19) . . . . ?
C15G C15A C15B C15C 48(2) . . . . ?
N15 C15A C15B C15C 175.4(14) . . . . ?
C15A C15B C15C C15D -86(2) . . . . ?
C15B C15C C15D C15E 64(2) . . . . ?
C15C C15D C15E C15F -48(2) . . . . ?
C15D C15E C15F C15G 71(2) . . . . ?
C15E C15F C15G C15A -84(2) . . . . ?
C15B C15A C15G C15F 29(2) . . . . ?
N15 C15A C15G C15F -97.4(17) . . . . ?
C16G C16A C16B C16C 60.2(18) . . . . ?
N16 C16A C16B C16C -174.8(12) . . . . ?
C16A C16B C16C C16D -78.3(18) . . . . ?
C16B C16C C16D C16E 58(2) . . . . ?
C16C C16D C16E C16F 8(2) . . . . ?
C16D C16E C16F C16G -69(2) . . . . ?
C16B C16A C16G C16F -58.5(19) . . . . ?
N16 C16A C16G C16F 175.4(12) . . . . ?
C16E C16F C16G C16A 78.6(17) . . . . ?
C17G C17A C17B C17C 41(3) . . . . ?
N17 C17A C17B C17C 166.1(14) . . . . ?
C17A C17B C17C C17D -75(2) . . . . ?
C17B C17C C17D C17E 57(2) . . . . ?
C17C C17D C17E C17F -36(3) . . . . ?
C17D C17E C17F C17G 44(3) . . . . ?
C17E C17F C17G C17A -51(3) . . . . ?
C17B C17A C17G C17F 17(3) . . . . ?
N17 C17A C17G C17F -108.7(19) . . . . ?
Cl15 Pb1 Cl16 Pb2 4.2(3) . . . . ?
Cl1 Pb1 Cl16 Pb2 88.8(3) . . . . ?
Cl2 Pb1 Cl16 Pb2 -77.4(3) . . . . ?
Cl20 Pb1 Cl16 Pb2 -156.5(2) 1_455 . . . ?
Cl22 Pb1 Cl16 Pb2 -169.1(3) . . . . ?
Cl17 Pb2 Cl16 Pb1 -8.2(3) . . . . ?
Cl18 Pb2 Cl16 Pb1 -90.0(7) . . . . ?
Cl4 Pb2 Cl16 Pb1 83.5(3) . . . . ?
Cl3 Pb2 Cl16 Pb1 -99.7(3) . . . . ?
Cl19 Pb2 Cl16 Pb1 -179.5(3) . . . . ?
Cl8 Pb4 Cl21 Pb3 -0.5(8) . . . . ?
Cl7 Pb4 Cl21 Pb3 179.7(8) . . . . ?
Cl22 Pb4 Cl21 Pb3 88.1(8) . . . . ?
Cl23 Pb4 Cl21 Pb3 -91.3(8) . . . . ?
Cl19 Pb3 Cl21 Pb4 -75.0(8) . . . . ?
Cl6 Pb3 Cl21 Pb4 7.9(9) . . . . ?
Cl5 Pb3 Cl21 Pb4 -163.2(9) . . . . ?
Cl25 Pb3 Cl21 Pb4 86.9(9) 1_655 . . . ?
Cl31 Pb7 Cl30 Pb6 1.2(3) . . . . ?
Cl14 Pb7 Cl30 Pb6 -82.8(3) . . . . ?
Cl13 Pb7 Cl30 Pb6 84.3(3) . . . . ?
Cl26 Pb7 Cl30 Pb6 154.0(3) 1_655 . . . ?
Cl23 Pb7 Cl30 Pb6 172.5(3) . . . . ?
Cl29 Pb6 Cl30 Pb7 1.0(3) . . . . ?
Cl28 Pb6 Cl30 Pb7 19(19) . . . . ?
Cl12 Pb6 Cl30 Pb7 90.8(3) . . . . ?
Cl11 Pb6 Cl30 Pb7 -83.6(3) . . . . ?
Cl27 Pb6 Cl30 Pb7 177.0(4) . . . . ?
